data_4117454
loop_
_publ_author_name
'Hiroki Kurihara'
'Xing Lu'
'Yuko Iiduka'
'Hidefumi Nikawa'
'Naomi Mizorogi'
'Zdenek Slanina'
'Takahiro Tsuchiya'
'Shigeru Nagase'
'Takeshi Akasaka'

_publ_section_title
;
 Chemical Understanding of Carbide Cluster Metallofullerenes: A Case Study
 on Sc2C2@C2v(5)-C80 with Complete X-ray Crystallographic
 Characterizations
;
_journal_name_full 'Journal of the American Chemical Society'
_journal_page_first 3139
_journal_page_last 3144
_journal_paper_doi 10.1021/ja210101f
_journal_volume 134
_journal_year 2012
_chemical_formula_sum 'C97.8 H17.3 Cl1.65 S1.7 Sc2'
_chemical_formula_weight 1394.93
_chemical_name_common Sc2C2@C80Ad-A
_chemical_name_systematic
; 
 ? 
;
_space_group_IT_number 2
_symmetry_cell_setting triclinic
_symmetry_space_group_name_Hall '-P 1'
_symmetry_space_group_name_H-M 'P -1'
_atom_sites_solution_hydrogens geom
_atom_sites_solution_primary direct
_atom_sites_solution_secondary difmap
_audit_creation_method SHELXL-97
_cell_angle_alpha 88.2630(10)
_cell_angle_beta 75.8340(10)
_cell_angle_gamma 74.6990(10)
_cell_formula_units_Z 2
_cell_length_a 11.1437(4)
_cell_length_b 14.7636(5)
_cell_length_c 16.2934(5)
_cell_measurement_reflns_used 9350
_cell_measurement_temperature 90(2)
_cell_measurement_theta_max 27.58
_cell_measurement_theta_min 2.22
_cell_volume 2505.28(15)
_computing_cell_refinement 'APEX2 (Bruker AXS, 2006)'
_computing_data_collection 'APEX2 (Bruker AXS, 2006)'
_computing_data_reduction 'SAINT (Bruker AXS, 2004)'
_computing_molecular_graphics 'XSHEL (Bruker AXS,2002)'
_computing_publication_material 'XCIF (Bruker AXS, 2001)'
_computing_structure_refinement 'SHELXL-97 (Sheldrick, 1997)'
_computing_structure_solution 'SHELXS-97 (Sheldrick, 1997)'
_diffrn_ambient_temperature 90(2)
_diffrn_detector_area_resol_mean 8.333
_diffrn_measured_fraction_theta_full 0.955
_diffrn_measured_fraction_theta_max 0.955
_diffrn_measurement_device_type 'Bruker APEXII CCD area detector'
_diffrn_measurement_method 'phi and omega scans'
_diffrn_radiation_monochromator 'Bruker Helios multilayer confocal mirror'
_diffrn_radiation_source 'Bruker TXS fine-focus rotating anode'
_diffrn_radiation_type MoK\a
_diffrn_radiation_wavelength 0.71073
_diffrn_reflns_av_R_equivalents 0.0241
_diffrn_reflns_av_sigmaI/netI 0.0293
_diffrn_reflns_limit_h_max 14
_diffrn_reflns_limit_h_min -14
_diffrn_reflns_limit_k_max 17
_diffrn_reflns_limit_k_min -19
_diffrn_reflns_limit_l_max 20
_diffrn_reflns_limit_l_min -21
_diffrn_reflns_number 33472
_diffrn_reflns_theta_full 27.48
_diffrn_reflns_theta_max 27.48
_diffrn_reflns_theta_min 1.29
_exptl_absorpt_coefficient_mu 0.501
_exptl_absorpt_correction_T_max 0.9761
_exptl_absorpt_correction_T_min 0.9218
_exptl_absorpt_correction_type empirical
_exptl_absorpt_process_details
;
SADABS Sheldrick 1996
;
_exptl_crystal_colour black
_exptl_crystal_density_diffrn 1.849
_exptl_crystal_description block
_exptl_crystal_F_000 1403
_exptl_crystal_size_max 0.17
_exptl_crystal_size_mid 0.15
_exptl_crystal_size_min 0.05
_refine_diff_density_max 1.385
_refine_diff_density_min -0.448
_refine_diff_density_rms 0.099
_refine_ls_extinction_method none
_refine_ls_goodness_of_fit_ref 1.016
_refine_ls_hydrogen_treatment consr
_refine_ls_matrix_type full
_refine_ls_number_parameters 1871
_refine_ls_number_reflns 10995
_refine_ls_number_restraints 4224
_refine_ls_restrained_S_all 1.005
_refine_ls_R_factor_all 0.1259
_refine_ls_R_factor_gt 0.0990
_refine_ls_shift/su_max 0.090
_refine_ls_shift/su_mean 0.000
_refine_ls_structure_factor_coef Fsqd
_refine_ls_weighting_details 'calc w=1/[\s^2^(Fo^2^)+(0.1603P)^2^+7.6383P] where P=(Fo^2^+2Fc^2^)/3'
_refine_ls_weighting_scheme calc
_refine_ls_wR_factor_gt 0.2675
_refine_ls_wR_factor_ref 0.2948
_reflns_number_gt 8023
_reflns_number_total 10995
_reflns_threshold_expression >2sigma(I)
_cod_data_source_file ja210101f_si_002.cif
_cod_data_source_block ada_01
_cod_original_sg_symbol_H-M 'P -1 '
_cod_original_formula_sum 'C97.80 H17.30 Cl1.65 S1.70 Sc2'
_cod_database_code 4117454

loop_
_symmetry_equiv_pos_as_xyz
'x, y, z'
'-x, -y, -z'

loop_
_atom_site_label
_atom_site_type_symbol
_atom_site_fract_x
_atom_site_fract_y
_atom_site_fract_z
_atom_site_U_iso_or_equiv
_atom_site_adp_type
_atom_site_occupancy
_atom_site_symmetry_multiplicity
_atom_site_calc_flag
_atom_site_refinement_flags
_atom_site_disorder_assembly
_atom_site_disorder_group
C1S C -0.5000 -1.0000 -0.5000 0.0474(16) Uani 1 2 d SDU . .
S2S S -0.4181(10) -0.963(3) -0.453(2) 0.080(7) Uani 0.32(4) 1 d PDU A 4
S1S S -0.4231(6) -0.9364(4) -0.4745(4) 0.0446(12) Uani 0.68(4) 1 d PDU A 5
C1 C -0.5903(4) -0.2566(2) -0.2478(3) 0.0304(8) Uani 1 1 d U . .
H1 H -0.6588 -0.2149 -0.2065 0.036 Uiso 1 1 calc R . .
H2 H -0.5091 -0.2498 -0.2409 0.036 Uiso 1 1 calc R . .
C2 C -0.5967(4) -0.3590(3) -0.2333(3) 0.0329(8) Uani 1 1 d U B .
H3 H -0.5885 -0.3769 -0.1761 0.039 Uiso 1 1 calc R . .
C3 C -0.4858(4) -0.4207(3) -0.3000(2) 0.0300(8) Uani 1 1 d U . .
C4 C -0.4982(5) -0.3972(3) -0.3891(3) 0.0484(12) Uani 1 1 d U B .
H4 H -0.4270 -0.4390 -0.4298 0.058 Uiso 1 1 calc R . .
C5 C -0.4912(5) -0.2945(3) -0.4024(3) 0.0468(12) Uani 1 1 d U . .
H5 H -0.4103 -0.2879 -0.3947 0.056 Uiso 1 1 calc R B .
H6 H -0.4969 -0.2768 -0.4594 0.056 Uiso 1 1 calc R . .
C6 C -0.6222(5) -0.4080(3) -0.4006(3) 0.0528(14) Uani 1 1 d U . .
H7 H -0.6240 -0.4732 -0.3940 0.063 Uiso 1 1 calc R B .
H8 H -0.6300 -0.3907 -0.4573 0.063 Uiso 1 1 calc R . .
C7 C -0.7223(4) -0.3702(3) -0.2469(3) 0.0394(10) Uani 1 1 d U . .
H9 H -0.7254 -0.4348 -0.2378 0.047 Uiso 1 1 calc R B .
H10 H -0.7933 -0.3306 -0.2055 0.047 Uiso 1 1 calc R . .
C8 C -0.7374(5) -0.3444(3) -0.3342(3) 0.0475(11) Uani 1 1 d U B .
H11 H -0.8190 -0.3520 -0.3414 0.057 Uiso 1 1 calc R . .
C9 C -0.6038(4) -0.2306(3) -0.3373(3) 0.0390(9) Uani 1 1 d U B .
H12 H -0.6010 -0.1651 -0.3459 0.047 Uiso 1 1 calc R . .
C10 C -0.7303(4) -0.2407(3) -0.3489(3) 0.0367(9) Uani 1 1 d U . .
H13 H -0.7380 -0.2238 -0.4058 0.044 Uiso 1 1 calc R B .
H14 H -0.8007 -0.1987 -0.3090 0.044 Uiso 1 1 calc R . .
C1A C -0.4373(12) -0.6831(10) -0.2919(9) 0.038(3) Uani 0.540(5) 1 d PDU B 1
C2A C -0.4813(16) -0.6610(11) -0.2016(8) 0.041(3) Uani 0.540(5) 1 d PDU B 1
C3A C -0.476(2) -0.5632(14) -0.1896(11) 0.036(3) Uani 0.540(5) 1 d PDU B 1
C4A C -0.446(3) -0.522(2) -0.2742(15) 0.035(3) Uani 0.540(5) 1 d PDU B 1
C5A C -0.3965(14) -0.6066(12) -0.3362(10) 0.036(3) Uani 0.540(5) 1 d PDU B 1
C6A C -0.3760(11) -0.7730(10) -0.3213(9) 0.053(3) Uani 0.540(5) 1 d PDU B 1
C7A C -0.3676(12) -0.8483(10) -0.2715(10) 0.062(3) Uani 0.540(5) 1 d PDU B 1
C8A C -0.2548(12) -0.9222(9) -0.3196(10) 0.074(3) Uani 0.540(5) 1 d PDU B 1
C9A C -0.1963(12) -0.8844(7) -0.3985(8) 0.062(3) Uani 0.540(5) 1 d PDU B 1
C10A C -0.2775(13) -0.7892(10) -0.3966(10) 0.057(3) Uani 0.540(5) 1 d PDU B 1
C11A C -0.0423(12) -1.0169(8) -0.3144(9) 0.069(3) Uani 0.540(5) 1 d PDU B 1
C12A C 0.0131(15) -1.0223(8) -0.2429(9) 0.056(3) Uani 0.540(5) 1 d PDU B 1
C13A C -0.0862(16) -0.9942(10) -0.1675(9) 0.057(3) Uani 0.540(5) 1 d PDU B 1
C14A C -0.2089(14) -0.9674(10) -0.1861(10) 0.069(3) Uani 0.540(5) 1 d PDU B 1
C15A C -0.1798(11) -0.9840(8) -0.2780(10) 0.079(3) Uani 0.540(5) 1 d PDU B 1
C16A C 0.0159(14) -0.9830(8) -0.3923(9) 0.077(3) Uani 0.540(5) 1 d PDU B 1
C17A C 0.1235(14) -0.9499(11) -0.4062(8) 0.073(4) Uani 0.540(5) 1 d PDU B 1
C18A C 0.1169(13) -0.8707(10) -0.4532(10) 0.076(3) Uani 0.540(5) 1 d PDU B 1
C19A C -0.0005(14) -0.8499(10) -0.4691(10) 0.073(3) Uani 0.540(5) 1 d PDU B 1
C20A C -0.0717(13) -0.9150(9) -0.4354(8) 0.081(3) Uani 0.540(5) 1 d PDU B 1
C21A C 0.239(2) -0.9090(15) -0.1821(14) 0.036(3) Uani 0.540(5) 1 d PDU B 1
C22A C 0.1941(18) -0.8490(14) -0.1089(14) 0.042(3) Uani 0.540(5) 1 d PDU B 1
C23A C 0.0846(15) -0.8727(13) -0.0555(13) 0.060(4) Uani 0.540(5) 1 d PDU B 1
C24A C 0.0612(18) -0.9522(13) -0.1005(13) 0.041(3) Uani 0.540(5) 1 d PDU B 1
C25A C 0.162(2) -0.9708(15) -0.1772(15) 0.039(3) Uani 0.540(5) 1 d PDU B 1
C26A C 0.287(2) -0.8772(15) -0.2650(12) 0.040(3) Uani 0.540(5) 1 d PDU B 1
C27A C 0.3009(14) -0.7875(12) -0.2747(9) 0.052(3) Uani 0.540(5) 1 d PDU B 1
C28A C 0.2880(10) -0.7548(7) -0.3505(8) 0.048(2) Uani 0.540(5) 1 d PDU B 1
C29A C 0.2634(13) -0.8225(9) -0.3933(8) 0.063(3) Uani 0.540(5) 1 d PDU B 1
C30A C 0.2657(14) -0.9000(9) -0.3418(9) 0.059(3) Uani 0.540(5) 1 d PDU B 1
C31A C 0.0604(13) -0.5934(10) -0.0859(9) 0.067(3) Uani 0.540(5) 1 d PDU B 1
C32A C -0.0745(13) -0.5586(11) -0.0491(8) 0.061(3) Uani 0.540(5) 1 d PDU B 1
C33A C -0.1163(17) -0.6362(14) 0.0021(11) 0.063(4) Uani 0.540(5) 1 d PDU B 1
C34A C 0.0027(16) -0.7189(12) -0.0085(11) 0.061(4) Uani 0.540(5) 1 d PDU B 1
C35A C 0.1093(15) -0.6874(10) -0.0622(9) 0.064(4) Uani 0.540(5) 1 d PDU B 1
C36A C 0.1152(14) -0.5657(11) -0.1610(9) 0.072(3) Uani 0.540(5) 1 d PDU B 1
C37A C 0.0267(16) -0.5007(12) -0.1863(10) 0.056(3) Uani 0.540(5) 1 d PDU B 1
C38A C 0.0689(16) -0.5148(11) -0.2717(10) 0.058(3) Uani 0.540(5) 1 d PDU B 1
C39A C 0.1866(9) -0.5926(7) -0.2899(8) 0.055(2) Uani 0.540(5) 1 d PDU B 1
C40A C 0.2144(16) -0.6250(11) -0.2203(10) 0.070(4) Uani 0.540(5) 1 d PDU B 1
C41A C -0.372(2) -0.4725(12) -0.1274(12) 0.036(3) Uani 0.540(5) 1 d PDU B 1
C42A C -0.4528(19) -0.5369(11) -0.1191(10) 0.033(3) Uani 0.540(5) 1 d PDU B 1
C43A C -0.4267(16) -0.6046(9) -0.0570(9) 0.038(3) Uani 0.540(5) 1 d PDU B 1
C44A C -0.3257(14) -0.5803(6) -0.0211(7) 0.047(3) Uani 0.540(5) 1 d PDU B 1
C45A C -0.2888(16) -0.5007(8) -0.0698(9) 0.035(2) Uani 0.540(5) 1 d PDU B 1
C46A C -0.320(2) -0.4412(17) -0.2050(13) 0.031(3) Uani 0.540(5) 1 d PDU B 1
C47A C -0.354(2) -0.4548(16) -0.2871(13) 0.033(3) Uani 0.540(5) 1 d PDU B 1
C48A C -0.231(3) -0.481(2) -0.3518(15) 0.039(3) Uani 0.540(5) 1 d PDU B 1
C49A C -0.140(2) -0.4581(17) -0.3161(11) 0.042(3) Uani 0.540(5) 1 d PDU B 1
C50A C -0.1898(19) -0.4359(17) -0.2297(10) 0.036(3) Uani 0.540(5) 1 d PDU B 1
C51A C -0.3488(13) -0.7698(10) -0.0206(9) 0.060(3) Uani 0.540(5) 1 d PDU B 1
C52A C -0.2973(14) -0.8648(10) -0.0498(9) 0.070(3) Uani 0.540(5) 1 d PDU B 1
C53A C -0.1733(12) -0.8967(8) -0.0343(8) 0.047(3) Uani 0.540(5) 1 d PDU B 1
C54A C -0.1482(15) -0.8193(10) 0.0059(9) 0.056(3) Uani 0.540(5) 1 d PDU B 1
C55A C -0.2579(14) -0.7410(10) 0.0143(9) 0.055(3) Uani 0.540(5) 1 d PDU B 1
C56A C -0.062(2) -0.5883(18) -0.4420(16) 0.065(3) Uani 0.540(5) 1 d PDU B 1
C57A C -0.0118(16) -0.6814(11) -0.4762(12) 0.068(3) Uani 0.540(5) 1 d PDU B 1
C58A C 0.1262(14) -0.7136(10) -0.4655(9) 0.070(3) Uani 0.540(5) 1 d PDU B 1
C59A C 0.1536(12) -0.6428(9) -0.4268(8) 0.062(3) Uani 0.540(5) 1 d PDU B 1
C60A C 0.0358(18) -0.5634(11) -0.4125(13) 0.066(3) Uani 0.540(5) 1 d PDU B 1
C61A C -0.4302(16) -0.6982(11) -0.0667(10) 0.052(3) Uani 0.540(5) 1 d PU B 1
C62A C -0.4577(17) -0.7268(10) -0.1422(11) 0.048(3) Uani 0.540(5) 1 d PU B 1
C63A C -0.4028(18) -0.8272(12) -0.1719(12) 0.070(3) Uani 0.540(5) 1 d PU B 1
C64A C -0.3210(18) -0.8937(12) -0.1278(13) 0.075(3) Uani 0.540(5) 1 d PU B 1
C65A C -0.200(2) -0.5576(19) -0.4053(19) 0.048(3) Uani 0.540(5) 1 d PU B 1
C66A C -0.2868(15) -0.6174(17) -0.3984(12) 0.047(3) Uani 0.540(5) 1 d PU B 1
C67A C -0.2242(16) -0.7124(12) -0.4320(11) 0.060(3) Uani 0.540(5) 1 d PU B 1
C68A C -0.0907(18) -0.7390(13) -0.4677(10) 0.075(3) Uani 0.540(5) 1 d PU B 1
C69A C 0.1438(19) -0.9983(14) -0.2557(14) 0.043(3) Uani 0.540(5) 1 d PU B 1
C70A C -0.0643(19) -0.9603(11) -0.0944(9) 0.051(4) Uani 0.540(5) 1 d PU B 1
C71A C 0.189(2) -0.9599(14) -0.3393(14) 0.067(4) Uani 0.540(5) 1 d PDU B 1
C72A C 0.1882(13) -0.8045(10) -0.4490(9) 0.070(3) Uani 0.540(5) 1 d PDU B 1
C73A C -0.019(2) -0.8096(15) -0.0075(16) 0.059(4) Uani 0.540(5) 1 d PU B 1
C74A C 0.2087(16) -0.7511(10) -0.1214(11) 0.054(4) Uani 0.540(5) 1 d PDU B 1
C75A C 0.2605(15) -0.7226(11) -0.2010(9) 0.052(3) Uani 0.540(5) 1 d PDU B 1
C76A C 0.2264(9) -0.6555(7) -0.3635(8) 0.058(2) Uani 0.540(5) 1 d PU B 1
C77A C -0.236(2) -0.6474(12) 0.0103(12) 0.064(4) Uani 0.540(5) 1 d PU B 1
C78A C -0.1593(16) -0.4897(11) -0.0920(12) 0.047(3) Uani 0.540(5) 1 d PU B 1
C79A C -0.1096(19) -0.4583(14) -0.1748(11) 0.048(3) Uani 0.540(5) 1 d PU B 1
C80A C 0.0031(17) -0.5000(15) -0.3449(14) 0.062(3) Uani 0.540(5) 1 d PU B 1
C1B C -0.147(3) -0.450(2) -0.2979(15) 0.043(3) Uani 0.460(5) 1 d PDU B 2
C2B C -0.232(3) -0.475(3) -0.3393(18) 0.045(4) Uani 0.460(5) 1 d PDU B 2
C3B C -0.364(3) -0.456(2) -0.2734(16) 0.038(3) Uani 0.460(5) 1 d PDU B 2
C4B C -0.333(2) -0.445(2) -0.1904(15) 0.031(3) Uani 0.460(5) 1 d PDU B 2
C5B C -0.201(3) -0.438(2) -0.2085(12) 0.039(3) Uani 0.460(5) 1 d PDU B 2
C6B C -0.0204(18) -0.4874(16) -0.3330(15) 0.057(3) Uani 0.460(5) 1 d PDU B 2
C7B C 0.024(2) -0.5461(14) -0.4089(16) 0.069(4) Uani 0.460(5) 1 d PDU B 2
C8B C 0.1537(15) -0.5987(11) -0.4089(12) 0.079(4) Uani 0.460(5) 1 d PDU B 2
C9B C 0.1810(11) -0.5731(9) -0.3391(12) 0.071(3) Uani 0.460(5) 1 d PDU B 2
C10B C 0.0759(19) -0.5051(14) -0.2932(12) 0.062(3) Uani 0.460(5) 1 d PDU B 2
C11B C 0.2894(13) -0.7575(10) -0.3997(10) 0.073(3) Uani 0.460(5) 1 d PDU B 2
C12B C 0.2555(17) -0.8472(12) -0.4041(11) 0.076(4) Uani 0.460(5) 1 d PDU B 2
C13B C 0.1627(16) -0.8325(11) -0.4466(12) 0.084(4) Uani 0.460(5) 1 d PDU B 2
C14B C 0.1350(16) -0.7421(11) -0.4681(12) 0.086(4) Uani 0.460(5) 1 d PDU B 2
C15B C 0.2096(13) -0.6901(10) -0.4422(9) 0.079(3) Uani 0.460(5) 1 d PDU B 2
C16B C 0.3128(13) -0.7295(10) -0.3236(10) 0.069(3) Uani 0.460(5) 1 d PDU B 2
C17B C 0.3045(18) -0.7898(14) -0.2509(11) 0.054(3) Uani 0.460(5) 1 d PDU B 2
C18B C 0.2436(18) -0.7317(12) -0.1741(11) 0.045(3) Uani 0.460(5) 1 d PDU B 2
C19B C 0.2114(17) -0.6341(12) -0.1962(11) 0.058(3) Uani 0.460(5) 1 d PDU B 2
C20B C 0.2554(14) -0.6317(9) -0.2909(11) 0.073(3) Uani 0.460(5) 1 d PDU B 2
C21B C 0.128(2) -1.0038(16) -0.2612(16) 0.047(4) Uani 0.460(5) 1 d PDU B 2
C22B C 0.0135(17) -1.0086(10) -0.2678(10) 0.056(3) Uani 0.460(5) 1 d PDU B 2
C23B C -0.0085(16) -0.9823(9) -0.3433(10) 0.064(3) Uani 0.460(5) 1 d PDU B 2
C24B C 0.0918(17) -0.9578(12) -0.3868(10) 0.063(3) Uani 0.460(5) 1 d PDU B 2
C25B C 0.184(2) -0.9749(14) -0.3339(15) 0.053(3) Uani 0.460(5) 1 d PDU B 2
C26B C 0.148(2) -0.9801(18) -0.1846(16) 0.035(3) Uani 0.460(5) 1 d PDU B 2
C27B C 0.0431(19) -0.9657(14) -0.1096(14) 0.037(3) Uani 0.460(5) 1 d PDU B 2
C28B C 0.0564(19) -0.8907(13) -0.0556(14) 0.055(4) Uani 0.460(5) 1 d PDU B 2
C29B C 0.175(2) -0.8620(17) -0.1039(17) 0.041(3) Uani 0.460(5) 1 d PDU B 2
C30B C 0.226(3) -0.9200(19) -0.1829(18) 0.044(4) Uani 0.460(5) 1 d PDU B 2
C31B C -0.3275(18) -0.9006(11) -0.1572(9) 0.076(4) Uani 0.460(5) 1 d PDU B 2
C32B C -0.3930(15) -0.8312(10) -0.2039(10) 0.062(3) Uani 0.460(5) 1 d PDU B 2
C33B C -0.3368(15) -0.8457(12) -0.2829(11) 0.062(3) Uani 0.460(5) 1 d PDU B 2
C34B C -0.2334(13) -0.9293(9) -0.2867(10) 0.070(3) Uani 0.460(5) 1 d PDU B 2
C35B C -0.2253(17) -0.9585(11) -0.2112(12) 0.072(3) Uani 0.460(5) 1 d PDU B 2
C36B C -0.3080(17) -0.8784(10) -0.0820(10) 0.072(4) Uani 0.460(5) 1 d PDU B 2
C37B C -0.3716(15) -0.7869(9) -0.0464(9) 0.065(4) Uani 0.460(5) 1 d PDU B 2
C38B C -0.285(2) -0.7602(13) 0.0050(12) 0.068(4) Uani 0.460(5) 1 d PDU B 2
C39B C -0.1650(18) -0.8452(14) -0.0053(12) 0.065(4) Uani 0.460(5) 1 d PDU B 2
C40B C -0.1837(17) -0.9200(12) -0.0599(11) 0.064(4) Uani 0.460(5) 1 d PDU B 2
C41B C -0.482(3) -0.5702(16) -0.2057(13) 0.031(3) Uani 0.460(5) 1 d PDU B 2
C42B C -0.440(3) -0.528(2) -0.2872(19) 0.036(3) Uani 0.460(5) 1 d PDU B 2
C43B C -0.371(2) -0.5987(16) -0.3529(14) 0.051(4) Uani 0.460(5) 1 d PDU B 2
C44B C -0.4102(18) -0.6781(15) -0.3180(12) 0.052(3) Uani 0.460(5) 1 d PDU B 2
C45B C -0.469(2) -0.6628(14) -0.2296(12) 0.046(3) Uani 0.460(5) 1 d PDU B 2
C46B C -0.453(2) -0.5539(14) -0.1299(14) 0.039(3) Uani 0.460(5) 1 d PDU B 2
C47B C -0.4351(18) -0.6280(11) -0.0690(12) 0.044(3) Uani 0.460(5) 1 d PDU B 2
C48B C -0.3433(14) -0.6144(11) -0.0186(9) 0.053(3) Uani 0.460(5) 1 d PDU B 2
C49B C -0.304(2) -0.5218(12) -0.0569(12) 0.044(3) Uani 0.460(5) 1 d PDU B 2
C50B C -0.374(3) -0.4885(14) -0.1218(15) 0.038(3) Uani 0.460(5) 1 d PDU B 2
C51B C -0.1928(15) -0.7119(13) -0.4499(13) 0.061(4) Uani 0.460(5) 1 d PDU B 2
C52B C -0.0602(14) -0.7489(12) -0.4782(12) 0.072(4) Uani 0.460(5) 1 d PDU B 2
C53B C -0.0353(14) -0.8384(10) -0.4610(11) 0.075(3) Uani 0.460(5) 1 d PDU B 2
C54B C -0.1348(14) -0.8632(7) -0.4251(9) 0.061(3) Uani 0.460(5) 1 d PDU B 2
C55B C -0.2361(14) -0.7841(12) -0.4182(11) 0.061(3) Uani 0.460(5) 1 d PDU B 2
C56B C -0.1026(18) -0.5747(14) -0.0242(10) 0.060(4) Uani 0.460(5) 1 d PDU B 2
C57B C 0.0320(19) -0.6006(14) -0.0568(10) 0.070(4) Uani 0.460(5) 1 d PDU B 2
C58B C 0.0769(16) -0.6989(13) -0.0389(11) 0.052(3) Uani 0.460(5) 1 d PDU B 2
C59B C -0.0353(19) -0.7290(15) 0.0041(13) 0.063(4) Uani 0.460(5) 1 d PDU B 2
C60B C -0.1436(19) -0.6501(16) 0.0134(14) 0.059(4) Uani 0.460(5) 1 d PDU B 2
C61B C -0.255(2) -0.616(2) -0.4136(17) 0.057(4) Uani 0.460(5) 1 d PU B 2
C62B C -0.181(3) -0.548(3) -0.413(3) 0.058(4) Uani 0.460(5) 1 d PU B 2
C63B C -0.046(3) -0.593(2) -0.443(2) 0.068(4) Uani 0.460(5) 1 d PU B 2
C64B C 0.0131(19) -0.6923(13) -0.4703(18) 0.074(4) Uani 0.460(5) 1 d PDU B 2
C65B C -0.125(2) -0.4674(14) -0.1488(13) 0.040(3) Uani 0.460(5) 1 d PU B 2
C66B C -0.183(2) -0.5075(13) -0.0703(11) 0.044(3) Uani 0.460(5) 1 d PU B 2
C67B C 0.018(2) -0.4924(15) -0.2096(15) 0.058(3) Uani 0.460(5) 1 d PU B 2
C68B C 0.0868(19) -0.5614(16) -0.1335(13) 0.065(3) Uani 0.460(5) 1 d PU B 2
C69B C 0.0757(17) -0.8867(12) -0.4425(13) 0.083(4) Uani 0.460(5) 1 d PDU B 2
C70B C 0.2548(18) -0.9218(12) -0.3280(11) 0.054(3) Uani 0.460(5) 1 d PU B 2
C71B C 0.285(3) -0.8843(19) -0.2516(16) 0.038(3) Uani 0.460(5) 1 d PU B 2
C72B C 0.1860(19) -0.7695(14) -0.1027(13) 0.049(3) Uani 0.460(5) 1 d PU B 2
C73B C -0.1376(13) -0.9408(7) -0.3531(10) 0.061(2) Uani 0.460(5) 1 d PU B 2
C74B C -0.090(2) -0.9985(13) -0.1977(14) 0.060(3) Uani 0.460(5) 1 d PU B 2
C75B C -0.068(2) -0.9783(14) -0.1184(15) 0.053(4) Uani 0.460(5) 1 d PU B 2
C76B C -0.045(3) -0.8270(19) -0.006(2) 0.065(4) Uani 0.460(5) 1 d PU B 2
C77B C -0.4413(19) -0.7166(11) -0.0902(11) 0.052(4) Uani 0.460(5) 1 d PDU B 2
C78B C -0.341(2) -0.7721(15) -0.3506(14) 0.061(3) Uani 0.460(5) 1 d PU B 2
C79B C -0.454(2) -0.7390(12) -0.1701(11) 0.053(3) Uani 0.460(5) 1 d PDU B 2
C80B C -0.267(2) -0.6695(17) 0.0122(14) 0.063(4) Uani 0.460(5) 1 d PU B 2
C1C C -0.1608(7) -0.6739(5) -0.2247(7) 0.044(2) Uani 0.71(3) 1 d PDU C 1
C2C C -0.0761(11) -0.7416(7) -0.2369(9) 0.065(3) Uani 0.71(3) 1 d PDU C 1
C2D C -0.133(3) -0.6853(18) -0.260(2) 0.062(6) Uani 0.29(3) 1 d PDU C 2
C1D C -0.0707(19) -0.7275(17) -0.2165(15) 0.046(5) Uani 0.29(3) 1 d PDU C 2
C1Y C -0.2217(8) -0.1886(10) -0.2171(6) 0.044(3) Uani 0.328(5) 1 d PGDU D 4
C2Y C -0.3310(10) -0.1421(7) -0.1570(4) 0.042(2) Uani 0.328(5) 1 d PGDU D 4
C3Y C -0.4371(8) -0.0880(8) -0.1825(5) 0.040(3) Uani 0.328(5) 1 d PGU D 4
H15 H -0.5103 -0.0568 -0.1422 0.047 Uiso 0.328(5) 1 calc PR D 4
C4Y C -0.4340(9) -0.0805(7) -0.2682(6) 0.045(3) Uani 0.328(5) 1 d PGU D 4
H16 H -0.5050 -0.0443 -0.2853 0.054 Uiso 0.328(5) 1 calc PR D 4
C5Y C -0.3247(13) -0.1270(13) -0.3284(4) 0.059(5) Uani 0.328(5) 1 d PGU D 4
H17 H -0.3226 -0.1220 -0.3857 0.071 Uiso 0.328(5) 1 calc PR D 4
C6Y C -0.2185(11) -0.1811(15) -0.3029(5) 0.054(4) Uani 0.328(5) 1 d PGU D 4
H18 H -0.1454 -0.2123 -0.3431 0.065 Uiso 0.328(5) 1 calc PR D 4
Cl1Y Cl -0.0817(6) -0.2431(5) -0.1875(4) 0.0532(16) Uani 0.328(5) 1 d PDU D 4
Cl2Y Cl -0.3367(6) -0.1463(6) -0.0499(3) 0.0625(16) Uani 0.328(5) 1 d PDU D 4
C1Z C -0.3231(5) -0.1403(4) -0.2382(3) 0.0339(16) Uani 0.497(3) 1 d PGDU E 3
C2Z C -0.2328(4) -0.1820(5) -0.1933(4) 0.047(3) Uani 0.497(3) 1 d PGDU E 3
C3Z C -0.2647(7) -0.1728(6) -0.1054(4) 0.056(2) Uani 0.497(3) 1 d PGU E 3
H19 H -0.2043 -0.2007 -0.0754 0.067 Uiso 0.497(3) 1 calc PR E 3
C4Z C -0.3869(8) -0.1221(6) -0.0624(3) 0.053(3) Uani 0.497(3) 1 d PGU E 3
H20 H -0.4082 -0.1160 -0.0036 0.064 Uiso 0.497(3) 1 calc PR E 3
C5Z C -0.4772(5) -0.0805(5) -0.1073(4) 0.045(2) Uani 0.497(3) 1 d PGU E 3
H21 H -0.5589 -0.0465 -0.0785 0.054 Uiso 0.497(3) 1 calc PR E 3
C6Z C -0.4453(5) -0.0896(5) -0.1952(4) 0.038(2) Uani 0.497(3) 1 d PGU E 3
H22 H -0.5057 -0.0618 -0.2252 0.045 Uiso 0.497(3) 1 calc PR E 3
Cl1Z Cl -0.2720(8) -0.1619(5) -0.3453(3) 0.109(3) Uani 0.497(3) 1 d PDU E 3
Cl2Z Cl -0.0746(4) -0.2413(3) -0.2394(8) 0.107(3) Uani 0.497(3) 1 d PDU E 3
C1T C -0.427(2) -0.1227(17) -0.091(2) 0.048(5) Uani 0.175(5) 1 d PDU F 5
S1T S -0.5277(8) -0.0486(6) -0.1250(7) 0.059(3) Uani 0.175(5) 1 d PDU F 5
S2T S -0.3253(12) -0.2053(11) -0.0665(10) 0.091(4) Uani 0.175(5) 1 d PDU F 5
C2T C -0.219(2) -0.180(4) -0.311(2) 0.056(5) Uani 0.175(5) 1 d PDU F 5
S3T S -0.3344(13) -0.1208(13) -0.3426(9) 0.066(3) Uani 0.175(5) 1 d PDU F 5
S4T S -0.0882(13) -0.2329(10) -0.2951(8) 0.068(3) Uani 0.175(5) 1 d PDU F 5
Sc1 Sc -0.0049(3) -0.6486(2) -0.1677(3) 0.0324(8) Uani 0.328(4) 1 d PU G 4
Sc2 Sc -0.0759(5) -0.8700(3) -0.3000(3) 0.0276(9) Uani 0.313(4) 1 d PU H 4
Sc3 Sc -0.2138(5) -0.8042(3) -0.1600(4) 0.0348(14) Uani 0.370(12) 1 d PU I 3
Sc4 Sc 0.1129(10) -0.7133(6) -0.3056(2) 0.0360(17) Uani 0.338(19) 1 d PU J 3
Sc5 Sc -0.1793(14) -0.8230(7) -0.1309(11) 0.038(4) Uani 0.146(12) 1 d PU I -3
Sc6 Sc 0.069(3) -0.683(2) -0.3046(6) 0.059(3) Uani 0.169(19) 1 d PU J -3
Sc7 Sc -0.0340(15) -0.8556(11) -0.3264(10) 0.033(4) Uani 0.085(3) 1 d PU K -5
Sc8 Sc -0.0883(12) -0.6752(9) -0.1067(7) 0.041(4) Uani 0.075(4) 1 d PU L -5
Sc9 Sc -0.1268(12) -0.8313(9) -0.2948(7) 0.028(3) Uani 0.085(3) 1 d PU H -4
Sc10 Sc 0.0124(10) -0.6782(8) -0.1315(8) 0.030(3) Uani 0.090(5) 1 d PU G -4

loop_
_atom_site_aniso_label
_atom_site_aniso_U_11
_atom_site_aniso_U_22
_atom_site_aniso_U_33
_atom_site_aniso_U_23
_atom_site_aniso_U_13
_atom_site_aniso_U_12
C1S 0.027(3) 0.053(4) 0.048(4) -0.016(3) -0.005(3) 0.011(3)
S2S 0.032(3) 0.111(12) 0.088(10) -0.059(10) -0.017(4) 0.007(5)
S1S 0.0391(15) 0.045(2) 0.0450(18) -0.0092(15) -0.0057(9) -0.0063(12)
C1 0.0322(19) 0.0190(16) 0.039(2) -0.0024(14) -0.0138(16) -0.0011(14)
C2 0.035(2) 0.0270(18) 0.038(2) 0.0059(15) -0.0146(17) -0.0055(15)
C3 0.035(2) 0.0218(17) 0.0307(18) -0.0012(14) -0.0150(15) 0.0030(14)
C4 0.054(3) 0.037(2) 0.039(2) -0.0052(18) -0.016(2) 0.018(2)
C5 0.050(3) 0.043(2) 0.032(2) 0.0132(18) -0.0063(19) 0.010(2)
C6 0.076(3) 0.028(2) 0.053(3) -0.0141(18) -0.044(3) 0.018(2)
C7 0.038(2) 0.0197(17) 0.063(3) 0.0062(17) -0.021(2) -0.0046(16)
C8 0.049(3) 0.029(2) 0.071(3) -0.005(2) -0.035(2) -0.0003(18)
C9 0.042(2) 0.0254(19) 0.046(2) 0.0080(16) -0.0128(19) -0.0021(16)
C10 0.043(2) 0.0221(18) 0.040(2) -0.0031(15) -0.0196(18) 0.0090(16)
C1A 0.025(5) 0.024(4) 0.074(7) 0.003(5) -0.031(5) -0.008(3)
C2A 0.025(4) 0.033(4) 0.068(7) 0.002(5) -0.017(5) -0.009(3)
C3A 0.031(5) 0.026(4) 0.050(6) 0.001(4) -0.022(5) 0.004(4)
C4A 0.038(4) 0.027(5) 0.044(6) -0.005(4) -0.024(4) -0.001(4)
C5A 0.033(5) 0.029(4) 0.054(6) -0.002(4) -0.030(4) -0.005(4)
C6A 0.039(5) 0.032(4) 0.101(7) -0.021(5) -0.037(5) -0.008(4)
C7A 0.031(5) 0.031(4) 0.143(7) 0.006(5) -0.047(5) -0.016(4)
C8A 0.065(5) 0.037(5) 0.137(7) -0.002(5) -0.052(5) -0.015(4)
C9A 0.067(6) 0.032(4) 0.089(6) -0.023(4) -0.035(5) 0.003(4)
C10A 0.054(6) 0.038(4) 0.084(7) -0.032(5) -0.045(5) 0.011(5)
C11A 0.064(5) 0.041(5) 0.109(7) 0.002(5) -0.045(5) -0.005(4)
C12A 0.072(5) 0.016(4) 0.088(7) 0.016(4) -0.038(5) -0.009(4)
C13A 0.077(6) 0.025(4) 0.082(7) 0.024(6) -0.037(6) -0.026(4)
C14A 0.075(5) 0.032(4) 0.129(7) 0.036(5) -0.063(5) -0.034(4)
C15A 0.062(5) 0.043(5) 0.146(7) 0.016(5) -0.054(5) -0.014(4)
C16A 0.085(6) 0.037(5) 0.095(6) -0.006(5) -0.029(6) 0.013(5)
C17A 0.084(7) 0.063(6) 0.055(6) -0.017(5) -0.011(5) 0.009(5)
C18A 0.081(6) 0.071(6) 0.051(5) -0.020(5) -0.015(5) 0.025(5)
C19A 0.093(6) 0.057(5) 0.048(5) -0.030(4) -0.021(5) 0.024(5)
C20A 0.093(6) 0.068(6) 0.088(6) -0.030(5) -0.052(5) -0.001(5)
C21A 0.026(4) 0.032(5) 0.053(4) 0.003(4) -0.024(4) -0.002(3)
C22A 0.035(5) 0.041(6) 0.053(5) -0.001(5) -0.035(4) 0.005(4)
C23A 0.051(6) 0.073(7) 0.054(5) 0.030(5) -0.031(5) -0.001(5)
C24A 0.048(6) 0.029(6) 0.051(5) 0.018(4) -0.028(4) -0.005(4)
C25A 0.035(5) 0.024(5) 0.060(5) 0.011(4) -0.029(4) 0.003(4)
C26A 0.020(4) 0.036(5) 0.052(6) 0.007(5) -0.004(5) 0.007(4)
C27A 0.020(4) 0.053(5) 0.076(7) 0.027(5) -0.005(5) -0.004(4)
C28A 0.030(4) 0.042(5) 0.066(6) 0.007(5) -0.011(4) -0.001(3)
C29A 0.050(5) 0.047(6) 0.064(6) 0.000(5) 0.021(5) 0.003(4)
C30A 0.046(5) 0.032(5) 0.064(5) 0.019(4) 0.021(4) 0.014(4)
C31A 0.054(6) 0.064(6) 0.084(8) -0.012(6) -0.033(6) -0.003(5)
C32A 0.067(6) 0.064(6) 0.047(6) -0.027(5) -0.045(5) 0.020(5)
C33A 0.086(7) 0.074(7) 0.030(6) -0.007(5) -0.023(5) -0.012(6)
C34A 0.075(7) 0.072(6) 0.041(6) -0.005(5) -0.035(6) -0.011(6)
C35A 0.068(7) 0.055(6) 0.069(7) -0.023(5) -0.047(5) 0.015(5)
C36A 0.041(6) 0.058(5) 0.121(8) -0.004(6) -0.022(5) -0.015(5)
C37A 0.047(5) 0.039(5) 0.098(7) 0.003(5) -0.040(5) -0.015(4)
C38A 0.038(4) 0.037(5) 0.109(7) 0.026(5) -0.020(5) -0.028(4)
C39A 0.025(4) 0.043(4) 0.105(6) 0.019(4) -0.024(4) -0.020(3)
C40A 0.048(5) 0.065(6) 0.115(8) 0.017(6) -0.033(6) -0.037(5)
C41A 0.044(4) 0.025(5) 0.041(5) 0.003(4) -0.018(4) -0.004(4)
C42A 0.037(4) 0.024(5) 0.032(4) 0.003(4) -0.008(3) 0.000(4)
C43A 0.038(4) 0.028(5) 0.036(5) 0.008(4) 0.002(3) -0.001(4)
C44A 0.085(6) 0.022(4) 0.016(3) -0.002(3) 0.004(4) 0.004(4)
C45A 0.059(5) 0.015(4) 0.029(5) -0.001(3) -0.018(4) -0.001(4)
C46A 0.032(5) 0.013(3) 0.050(7) 0.011(4) -0.014(4) -0.007(3)
C47A 0.033(4) 0.021(4) 0.045(6) 0.016(4) -0.010(4) -0.007(3)
C48A 0.041(4) 0.022(4) 0.052(6) 0.008(5) -0.017(5) 0.001(4)
C49A 0.040(5) 0.020(5) 0.065(7) 0.016(5) -0.012(5) -0.007(4)
C50A 0.034(5) 0.018(4) 0.063(7) 0.003(6) -0.023(5) -0.010(3)
C51A 0.044(5) 0.069(6) 0.058(6) 0.025(5) -0.004(5) -0.012(5)
C52A 0.064(5) 0.055(5) 0.089(7) 0.038(5) -0.029(5) -0.007(4)
C53A 0.057(5) 0.032(5) 0.051(6) 0.028(4) -0.017(4) -0.011(4)
C54A 0.068(6) 0.076(7) 0.028(4) 0.028(4) -0.012(4) -0.031(5)
C55A 0.071(6) 0.064(6) 0.024(4) 0.019(4) 0.001(4) -0.020(5)
C56A 0.067(6) 0.052(5) 0.044(5) 0.027(4) 0.008(5) 0.015(5)
C57A 0.084(6) 0.057(5) 0.017(4) 0.015(4) 0.009(4) 0.037(5)
C58A 0.069(6) 0.064(6) 0.034(4) 0.016(5) 0.021(4) 0.026(5)
C59A 0.046(5) 0.050(6) 0.065(6) 0.021(5) 0.019(4) -0.002(5)
C60A 0.046(5) 0.049(6) 0.076(5) 0.043(5) 0.020(5) -0.002(5)
C61A 0.041(5) 0.033(6) 0.066(6) 0.012(5) 0.013(5) -0.008(4)
C62A 0.032(4) 0.024(4) 0.088(7) 0.003(5) -0.011(6) -0.011(4)
C63A 0.056(5) 0.035(5) 0.132(8) 0.011(6) -0.037(6) -0.023(4)
C64A 0.090(6) 0.053(5) 0.114(7) 0.025(6) -0.064(6) -0.039(4)
C65A 0.049(6) 0.038(5) 0.039(5) 0.014(4) -0.001(5) 0.010(5)
C66A 0.049(7) 0.042(4) 0.045(6) -0.009(5) -0.026(5) 0.011(5)
C67A 0.073(6) 0.052(5) 0.048(6) -0.026(4) -0.043(5) 0.024(5)
C68A 0.093(6) 0.075(6) 0.027(5) -0.023(4) -0.021(5) 0.036(5)
C69A 0.046(5) 0.023(4) 0.060(5) -0.004(4) -0.033(4) 0.012(4)
C70A 0.053(5) 0.037(6) 0.063(6) 0.033(5) -0.015(5) -0.012(5)
C71A 0.062(5) 0.046(7) 0.073(6) -0.015(5) -0.009(5) 0.017(5)
C72A 0.059(6) 0.072(6) 0.044(5) 0.004(5) 0.025(4) 0.008(5)
C73A 0.075(7) 0.061(6) 0.038(4) 0.018(5) -0.031(5) -0.003(5)
C74A 0.054(7) 0.041(6) 0.079(8) 0.001(6) -0.042(6) -0.009(5)
C75A 0.026(4) 0.046(5) 0.094(7) 0.012(6) -0.028(5) -0.017(4)
C76A 0.036(4) 0.045(4) 0.088(5) 0.023(4) 0.000(4) -0.015(3)
C77A 0.085(7) 0.068(7) 0.029(4) -0.002(5) -0.005(6) -0.010(6)
C78A 0.054(6) 0.033(6) 0.059(8) -0.019(5) -0.033(6) -0.002(4)
C79A 0.046(5) 0.029(5) 0.080(8) -0.002(5) -0.032(6) -0.010(4)
C80A 0.045(6) 0.042(5) 0.094(6) 0.031(5) 0.001(5) -0.023(5)
C1B 0.040(5) 0.027(5) 0.066(7) 0.017(5) -0.010(5) -0.017(4)
C2B 0.045(5) 0.029(6) 0.048(6) 0.016(5) -0.007(5) 0.005(5)
C3B 0.042(5) 0.022(4) 0.046(6) -0.004(5) -0.019(5) 0.006(4)
C4B 0.038(5) 0.019(5) 0.041(6) -0.001(5) -0.024(5) -0.002(4)
C5B 0.049(6) 0.015(4) 0.057(7) 0.001(6) -0.019(5) -0.009(4)
C6B 0.034(5) 0.039(5) 0.092(6) 0.032(5) -0.001(5) -0.017(4)
C7B 0.053(6) 0.053(6) 0.075(6) 0.037(5) 0.019(5) -0.005(5)
C8B 0.046(5) 0.062(6) 0.095(6) 0.031(6) 0.025(5) 0.003(5)
C9B 0.035(4) 0.055(5) 0.112(6) 0.040(5) 0.003(5) -0.018(4)
C10B 0.038(5) 0.036(5) 0.116(6) 0.031(5) -0.010(5) -0.025(4)
C11B 0.051(5) 0.056(5) 0.084(6) 0.023(6) 0.010(5) 0.008(5)
C12B 0.060(6) 0.072(7) 0.054(5) -0.002(5) 0.007(5) 0.033(5)
C13B 0.083(7) 0.074(7) 0.053(5) -0.003(6) 0.015(6) 0.023(6)
C14B 0.087(6) 0.066(7) 0.041(5) 0.011(5) 0.034(5) 0.042(6)
C15B 0.055(5) 0.060(6) 0.075(6) 0.029(5) 0.032(5) 0.016(5)
C16B 0.045(5) 0.053(5) 0.095(6) 0.032(5) -0.004(5) -0.007(4)
C17B 0.029(4) 0.051(5) 0.083(7) 0.026(5) -0.020(5) -0.009(4)
C18B 0.034(6) 0.039(5) 0.081(7) 0.023(5) -0.037(6) -0.022(4)
C19B 0.037(4) 0.053(5) 0.107(6) 0.018(5) -0.041(5) -0.028(4)
C20B 0.050(5) 0.055(5) 0.115(6) 0.030(5) -0.010(5) -0.028(4)
C21B 0.056(6) 0.019(5) 0.062(5) -0.003(4) -0.025(5) 0.008(5)
C22B 0.080(5) 0.014(5) 0.083(6) -0.005(5) -0.053(5) 0.006(4)
C23B 0.082(6) 0.028(5) 0.080(6) -0.010(5) -0.048(5) 0.016(5)
C24B 0.072(6) 0.050(5) 0.061(6) -0.030(5) -0.033(5) 0.013(5)
C25B 0.059(5) 0.024(5) 0.061(5) 0.001(4) -0.021(4) 0.020(4)
C26B 0.036(5) 0.021(5) 0.051(5) 0.008(4) -0.022(4) -0.004(4)
C27B 0.037(5) 0.020(5) 0.057(6) 0.025(4) -0.019(5) -0.010(4)
C28B 0.072(7) 0.044(6) 0.048(5) 0.014(5) -0.037(5) 0.005(5)
C29B 0.039(6) 0.039(6) 0.050(5) 0.010(4) -0.030(5) -0.003(5)
C30B 0.029(6) 0.035(6) 0.059(5) 0.017(5) -0.012(5) 0.005(5)
C31B 0.077(5) 0.041(5) 0.132(8) 0.017(6) -0.055(6) -0.029(4)
C32B 0.042(5) 0.033(5) 0.131(8) 0.012(6) -0.046(6) -0.023(4)
C33B 0.037(6) 0.034(5) 0.138(6) -0.006(5) -0.050(5) -0.020(4)
C34B 0.066(5) 0.025(4) 0.145(7) 0.008(5) -0.073(5) -0.014(4)
C35B 0.072(6) 0.034(5) 0.140(7) 0.016(6) -0.059(6) -0.036(4)
C36B 0.072(6) 0.049(6) 0.097(8) 0.029(6) -0.031(7) -0.013(5)
C37B 0.057(6) 0.046(5) 0.068(7) 0.039(5) 0.008(5) -0.001(5)
C38B 0.070(7) 0.073(7) 0.043(6) 0.020(5) 0.007(5) -0.009(6)
C39B 0.071(6) 0.070(7) 0.047(6) 0.027(5) -0.009(5) -0.016(6)
C40B 0.052(5) 0.060(6) 0.075(7) 0.040(5) -0.015(5) -0.008(5)
C41B 0.026(4) 0.027(4) 0.052(6) 0.011(4) -0.026(5) -0.011(3)
C42B 0.037(5) 0.025(5) 0.052(6) -0.002(5) -0.024(5) -0.002(4)
C43B 0.049(7) 0.037(5) 0.059(6) -0.012(5) -0.031(5) 0.019(5)
C44B 0.041(6) 0.041(5) 0.076(7) -0.003(5) -0.039(5) 0.007(5)
C45B 0.027(5) 0.036(4) 0.075(7) 0.006(6) -0.028(5) 0.002(4)
C46B 0.039(4) 0.029(6) 0.048(6) 0.010(5) -0.010(5) -0.008(4)
C47B 0.033(5) 0.035(6) 0.049(6) 0.016(5) 0.005(4) -0.001(5)
C48B 0.048(5) 0.070(7) 0.025(4) -0.004(5) -0.002(4) 0.004(5)
C49B 0.058(5) 0.036(7) 0.033(5) -0.008(5) -0.015(4) 0.004(5)
C50B 0.048(5) 0.023(6) 0.039(5) 0.002(4) -0.016(4) 0.003(5)
C51B 0.069(7) 0.060(5) 0.042(6) -0.026(5) -0.041(5) 0.032(5)
C52B 0.093(7) 0.067(6) 0.030(5) -0.018(5) -0.018(5) 0.027(6)
C53B 0.106(6) 0.057(5) 0.042(5) -0.033(4) -0.034(5) 0.030(5)
C54B 0.078(6) 0.027(4) 0.074(5) -0.034(4) -0.050(5) 0.026(4)
C55B 0.069(6) 0.045(5) 0.072(6) -0.033(5) -0.053(5) 0.016(5)
C56B 0.078(7) 0.053(6) 0.044(7) -0.017(5) -0.021(5) 0.002(5)
C57B 0.070(7) 0.069(6) 0.071(7) -0.015(6) -0.035(5) 0.001(5)
C58B 0.046(6) 0.061(5) 0.053(6) -0.001(5) -0.038(5) 0.001(5)
C59B 0.084(7) 0.072(6) 0.037(5) 0.003(5) -0.034(5) -0.012(6)
C60B 0.070(7) 0.080(6) 0.029(5) 0.000(5) -0.024(5) -0.014(6)
C61B 0.065(7) 0.043(5) 0.052(6) -0.012(5) -0.026(5) 0.019(6)
C62B 0.061(7) 0.041(6) 0.051(6) 0.013(5) -0.005(6) 0.014(6)
C63B 0.069(6) 0.052(5) 0.047(5) 0.024(5) 0.015(5) 0.018(5)
C64B 0.083(6) 0.065(6) 0.035(5) 0.007(5) 0.007(5) 0.026(6)
C65B 0.043(5) 0.021(5) 0.067(7) -0.005(5) -0.033(5) -0.009(4)
C66B 0.062(6) 0.033(6) 0.039(6) -0.008(4) -0.026(5) -0.001(5)
C67B 0.037(5) 0.037(5) 0.109(7) 0.007(6) -0.034(6) -0.014(4)
C68B 0.047(6) 0.070(6) 0.089(7) -0.002(6) -0.033(6) -0.017(5)
C69B 0.098(7) 0.070(6) 0.055(6) -0.033(5) -0.011(6) 0.018(6)
C70B 0.046(5) 0.043(6) 0.057(5) -0.002(5) -0.020(5) 0.024(5)
C71B 0.025(4) 0.031(5) 0.055(6) 0.016(4) -0.016(4) 0.003(4)
C72B 0.047(6) 0.048(6) 0.065(6) 0.005(5) -0.040(5) -0.009(5)
C73B 0.069(5) 0.021(3) 0.105(5) -0.017(4) -0.055(4) 0.003(4)
C74B 0.076(5) 0.019(4) 0.106(7) 0.011(6) -0.053(6) -0.019(4)
C75B 0.058(5) 0.034(6) 0.075(7) 0.029(5) -0.025(6) -0.022(4)
C76B 0.075(7) 0.073(7) 0.041(5) 0.021(6) -0.027(6) 0.000(6)
C77B 0.040(5) 0.029(6) 0.076(8) 0.018(6) 0.009(6) -0.011(5)
C78B 0.054(7) 0.046(5) 0.090(7) -0.023(5) -0.045(5) 0.003(5)
C79B 0.028(4) 0.034(5) 0.102(7) 0.005(6) -0.019(6) -0.016(4)
C80B 0.073(7) 0.075(7) 0.027(5) 0.003(6) 0.002(5) -0.009(6)
C1C 0.045(3) 0.045(2) 0.044(3) 0.0015(10) -0.0117(12) -0.0112(12)
C2C 0.065(3) 0.064(3) 0.065(3) 0.0013(11) -0.0170(12) -0.0161(13)
C2D 0.061(6) 0.062(6) 0.062(6) 0.0024(11) -0.0150(18) -0.0162(19)
C1D 0.046(5) 0.046(5) 0.046(5) 0.0019(11) -0.0118(17) -0.0117(17)
C1Y 0.052(6) 0.031(6) 0.052(6) 0.004(5) -0.007(5) -0.023(5)
C2Y 0.049(5) 0.041(5) 0.046(5) 0.009(4) -0.013(4) -0.030(4)
C3Y 0.046(6) 0.038(6) 0.049(6) 0.010(5) -0.022(5) -0.025(5)
C4Y 0.053(6) 0.038(5) 0.054(6) 0.002(5) -0.025(5) -0.020(5)
C5Y 0.071(8) 0.051(8) 0.058(8) -0.005(7) -0.012(7) -0.021(7)
C6Y 0.074(7) 0.043(6) 0.045(6) -0.003(6) -0.018(6) -0.011(6)
Cl1Y 0.057(3) 0.0285(19) 0.080(4) 0.008(2) -0.036(3) -0.0047(19)
Cl2Y 0.053(3) 0.084(4) 0.055(3) 0.007(3) -0.019(2) -0.020(3)
C1Z 0.046(4) 0.033(3) 0.035(3) 0.000(3) -0.011(3) -0.030(3)
C2Z 0.026(4) 0.022(4) 0.090(6) 0.001(5) -0.004(4) -0.011(3)
C3Z 0.051(5) 0.053(5) 0.082(6) 0.032(5) -0.035(5) -0.030(4)
C4Z 0.060(7) 0.063(6) 0.043(6) 0.006(5) -0.007(5) -0.034(5)
C5Z 0.053(6) 0.042(5) 0.041(5) -0.002(4) 0.001(4) -0.027(4)
C6Z 0.044(4) 0.034(4) 0.048(5) 0.007(4) -0.023(4) -0.023(4)
Cl1Z 0.146(6) 0.129(5) 0.056(3) -0.045(3) 0.036(3) -0.092(5)
Cl2Z 0.055(2) 0.032(2) 0.208(8) -0.019(5) 0.022(5) -0.0136(16)
C1T 0.040(8) 0.056(8) 0.052(8) 0.009(8) -0.004(7) -0.026(7)
S1T 0.049(5) 0.049(5) 0.084(6) 0.015(4) -0.027(4) -0.011(4)
S2T 0.068(7) 0.098(9) 0.088(8) 0.018(7) -0.014(6) 0.007(7)
C2T 0.072(8) 0.048(8) 0.050(8) -0.005(8) -0.016(8) -0.016(8)
S3T 0.085(8) 0.090(9) 0.035(5) -0.005(5) -0.003(5) -0.053(6)
S4T 0.082(7) 0.048(5) 0.071(6) -0.002(5) -0.003(6) -0.025(4)
Sc1 0.0315(14) 0.0271(13) 0.0451(18) -0.0087(13) -0.0227(13) -0.0055(10)
Sc2 0.030(2) 0.0155(17) 0.042(2) -0.0008(14) -0.0179(17) -0.0051(15)
Sc3 0.0236(16) 0.0252(15) 0.056(2) 0.0184(14) -0.0098(16) -0.0098(11)
Sc4 0.013(3) 0.029(3) 0.0551(18) 0.0211(14) 0.0016(13) 0.001(2)
Sc5 0.021(4) 0.034(4) 0.051(6) 0.023(3) -0.002(4) -0.004(3)
Sc6 0.023(7) 0.061(8) 0.078(5) 0.038(4) 0.005(4) -0.005(7)
Sc7 0.034(8) 0.027(7) 0.036(7) -0.008(5) -0.013(5) 0.000(5)
Sc8 0.044(8) 0.046(7) 0.035(6) -0.007(5) -0.018(5) -0.005(5)
Sc9 0.029(6) 0.013(5) 0.050(6) -0.004(4) -0.026(5) -0.001(4)
Sc10 0.026(6) 0.034(5) 0.035(6) -0.004(4) -0.019(4) -0.004(4)

loop_
_atom_type_symbol
_atom_type_description
_atom_type_scat_dispersion_real
_atom_type_scat_dispersion_imag
_atom_type_scat_source
C C 0.0033 0.0016 'International Tables Vol C Tables 4.2.6.8 and 6.1.1.4'
H H 0.0000 0.0000 'International Tables Vol C Tables 4.2.6.8 and 6.1.1.4'
S S 0.1246 0.1234 'International Tables Vol C Tables 4.2.6.8 and 6.1.1.4'
Cl Cl 0.1484 0.1585 'International Tables Vol C Tables 4.2.6.8 and 6.1.1.4'
Sc Sc 0.2519 0.3716 'International Tables Vol C Tables 4.2.6.8 and 6.1.1.4'

loop_
_geom_angle_atom_site_label_1
_geom_angle_atom_site_label_2
_geom_angle_atom_site_label_3
_geom_angle
_geom_angle_site_symmetry_1
_geom_angle_site_symmetry_3
S2S C1S S2S 180.000(3) 2_434 .
S2S C1S S1S 19(2) 2_434 2_434
S2S C1S S1S 161(2) . 2_434
S2S C1S S1S 161(2) 2_434 .
S2S C1S S1S 19(2) . .
S1S C1S S1S 180.000(2) 2_434 .
C9 C1 C2 109.3(3) . .
C9 C1 H1 109.8 . .
C2 C1 H1 109.8 . .
C9 C1 H2 109.8 . .
C2 C1 H2 109.8 . .
H1 C1 H2 108.3 . .
C7 C2 C3 108.5(3) . .
C7 C2 C1 109.7(3) . .
C3 C2 C1 107.0(3) . .
C7 C2 H3 110.5 . .
C3 C2 H3 110.5 . .
C1 C2 H3 110.5 . .
C3B C3 C47A 8.7(16) . .
C3B C3 C4 126.1(10) . .
C47A C3 C4 117.4(8) . .
C3B C3 C4A 60.2(19) . .
C47A C3 C4A 63.6(9) . .
C4 C3 C4A 121.3(9) . .
C3B C3 C2 115.0(10) . .
C47A C3 C2 122.2(9) . .
C4 C3 C2 111.8(3) . .
C4A C3 C2 112.9(9) . .
C3B C3 C42B 62.3(11) . .
C47A C3 C42B 64.5(18) . .
C4 C3 C42B 113.4(11) . .
C4A C3 C42B 8.1(18) . .
C2 C3 C42B 119.8(11) . .
C6 C4 C3 110.6(4) . .
C6 C4 C5 110.4(4) . .
C3 C4 C5 107.2(4) . .
C6 C4 H4 109.5 . .
C3 C4 H4 109.5 . .
C5 C4 H4 109.5 . .
C9 C5 C4 108.3(4) . .
C9 C5 H5 110.0 . .
C4 C5 H5 110.0 . .
C9 C5 H6 110.0 . .
C4 C5 H6 110.0 . .
H5 C5 H6 108.4 . .
C4 C6 C8 110.5(4) . .
C4 C6 H7 109.5 . .
C8 C6 H7 109.5 . .
C4 C6 H8 109.5 . .
C8 C6 H8 109.5 . .
H7 C6 H8 108.1 . .
C8 C7 C2 112.0(4) . .
C8 C7 H9 109.2 . .
C2 C7 H9 109.2 . .
C8 C7 H10 109.2 . .
C2 C7 H10 109.2 . .
H9 C7 H10 107.9 . .
C7 C8 C10 109.1(3) . .
C7 C8 C6 109.0(4) . .
C10 C8 C6 107.0(4) . .
C7 C8 H11 110.5 . .
C10 C8 H11 110.5 . .
C6 C8 H11 110.5 . .
C10 C9 C1 110.4(4) . .
C10 C9 C5 110.2(4) . .
C1 C9 C5 109.4(3) . .
C10 C9 H12 108.9 . .
C1 C9 H12 108.9 . .
C5 C9 H12 108.9 . .
C9 C10 C8 109.7(3) . .
C9 C10 H13 109.7 . .
C8 C10 H13 109.7 . .
C9 C10 H14 109.7 . .
C8 C10 H14 109.7 . .
H13 C10 H14 108.2 . .
C6A C1A C5A 119.4(12) . .
C6A C1A C2A 120.5(12) . .
C5A C1A C2A 110.5(10) . .
C62A C2A C1A 122.6(13) . .
C62A C2A C3A 121.0(13) . .
C1A C2A C3A 106.6(10) . .
C42A C3A C2A 120.1(16) . .
C42A C3A C4A 126.7(19) . .
C2A C3A C4A 108.6(13) . .
C3A C4A C3 129.9(16) . .
C3A C4A C5A 104.2(18) . .
C3 C4A C5A 124.2(17) . .
C3A C4A C47A 117.0(19) . .
C3 C4A C47A 57.4(14) . .
C5A C4A C47A 113(2) . .
C66A C5A C1A 124.0(15) . .
C66A C5A C4A 121.4(16) . .
C1A C5A C4A 106.8(13) . .
C7A C6A C1A 123.8(12) . .
C7A C6A C10A 112.5(10) . .
C1A C6A C10A 119.5(12) . .
C6A C7A C8A 105.2(11) . .
C6A C7A C63A 116.7(11) . .
C8A C7A C63A 125.3(11) . .
C15A C8A C9A 119.8(12) . .
C15A C8A C7A 120.2(13) . .
C9A C8A C7A 109.4(10) . .
C20A C9A C10A 127.2(13) . .
C20A C9A C8A 121.9(11) . .
C10A C9A C8A 103.6(10) . .
C6A C10A C9A 109.3(11) . .
C6A C10A C67A 119.4(11) . .
C9A C10A C67A 121.2(12) . .
C16A C11A C12A 120.6(11) . .
C16A C11A C15A 120.9(11) . .
C12A C11A C15A 104.2(11) . .
C13A C12A C11A 109.6(11) . .
C13A C12A C69A 121.6(12) . .
C11A C12A C69A 118.1(12) . .
C70A C13A C12A 122.2(14) . .
C70A C13A C14A 122.0(14) . .
C12A C13A C14A 110.9(11) . .
C13A C14A C15A 103.8(11) . .
C13A C14A C64A 119.9(12) . .
C15A C14A C64A 129.3(11) . .
C8A C15A C11A 120.1(13) . .
C8A C15A C14A 116.0(12) . .
C11A C15A C14A 111.5(10) . .
C17A C16A C11A 125.0(12) . .
C17A C16A C20A 104.0(10) . .
C11A C16A C20A 116.6(12) . .
C18A C17A C16A 114.2(11) . .
C18A C17A C71A 118.8(11) . .
C16A C17A C71A 117.0(12) . .
C19A C18A C17A 104.9(11) . .
C19A C18A C72A 125.2(12) . .
C17A C18A C72A 123.8(10) . .
C18A C19A C20A 113.3(11) . .
C18A C19A C68A 122.2(13) . .
C20A C19A C68A 113.9(13) . .
C9A C20A C19A 119.9(12) . .
C9A C20A C16A 120.4(13) . .
C19A C20A C16A 103.5(10) . .
C25A C21A C22A 109.6(11) . .
C25A C21A C26A 116.6(17) . .
C22A C21A C26A 122.6(16) . .
C21A C22A C23A 108.4(11) . .
C21A C22A C74A 115.9(15) . .
C23A C22A C74A 124.9(13) . .
C73A C23A C22A 124.4(14) . .
C73A C23A C24A 118.1(13) . .
C22A C23A C24A 107.0(11) . .
C70A C24A C25A 124.1(14) . .
C70A C24A C23A 121.4(13) . .
C25A C24A C23A 104.4(10) . .
C21A C25A C69A 116.3(17) . .
C21A C25A C24A 110.5(11) . .
C69A C25A C24A 122.5(15) . .
C27A C26A C30A 104.1(12) . .
C27A C26A C21A 120.3(17) . .
C30A C26A C21A 128.0(18) . .
C28A C27A C26A 112.0(13) . .
C28A C27A C75A 119.8(12) . .
C26A C27A C75A 119.7(12) . .
C27A C28A C29A 107.8(11) . .
C27A C28A C76A 123.1(11) . .
C29A C28A C76A 118.2(11) . .
C28A C29A C72A 123.9(11) . .
C28A C29A C30A 107.5(11) . .
C72A C29A C30A 120.8(10) . .
C71A C30A C26A 117.1(13) . .
C71A C30A C29A 124.1(12) . .
C26A C30A C29A 108.6(11) . .
C36A C31A C35A 118.9(10) . .
C36A C31A C32A 121.3(12) . .
C35A C31A C32A 111.7(10) . .
C31A C32A C78A 121.9(12) . .
C31A C32A C33A 106.7(10) . .
C78A C32A C33A 123.0(12) . .
C77A C33A C32A 120.8(14) . .
C77A C33A C34A 122.8(15) . .
C32A C33A C34A 106.5(10) . .
C73A C34A C35A 127.8(14) . .
C73A C34A C33A 116.0(14) . .
C35A C34A C33A 106.5(10) . .
C74A C35A C31A 119.5(10) . .
C74A C35A C34A 120.4(12) . .
C31A C35A C34A 108.5(9) . .
C37A C36A C31A 107.8(12) . .
C37A C36A C40A 120.0(13) . .
C31A C36A C40A 123.5(11) . .
C36A C37A C38A 100.8(12) . .
C36A C37A C79A 145.7(15) . .
C38A C37A C79A 102.7(13) . .
C37A C38A C39A 108.2(11) . .
C37A C38A C80A 134.2(14) . .
C39A C38A C80A 112.3(13) . .
C40A C39A C76A 118.5(11) . .
C40A C39A C38A 110.6(11) . .
C76A C39A C38A 123.8(11) . .
C39A C40A C36A 100.5(11) . .
C39A C40A C75A 127.3(14) . .
C36A C40A C75A 119.2(10) . .
C46A C41A C45A 117.5(17) . .
C46A C41A C42A 121.6(17) . .
C45A C41A C42A 107.9(10) . .
C3A C42A C43A 119.5(14) . .
C3A C42A C41A 117.0(16) . .
C43A C42A C41A 110.9(10) . .
C61A C43A C42A 121.7(12) . .
C61A C43A C44A 121.8(12) . .
C42A C43A C44A 106.2(9) . .
C77A C44A C45A 120.6(13) . .
C77A C44A C43A 122.8(11) . .
C45A C44A C43A 107.1(9) . .
C41A C45A C78A 120.4(12) . .
C41A C45A C44A 107.7(10) . .
C78A C45A C44A 123.8(12) . .
C41A C46A C50A 122.5(19) . .
C41A C46A C47A 126.1(19) . .
C50A C46A C47A 104.6(12) . .
C48A C47A C3 128.3(17) . .
C48A C47A C46A 105.9(19) . .
C3 C47A C46A 123.7(15) . .
C48A C47A C4A 119(2) . .
C3 C47A C4A 59.0(15) . .
C46A C47A C4A 110.0(17) . .
C65A C48A C49A 122(2) . .
C65A C48A C47A 121(2) . .
C49A C48A C47A 106.2(14) . .
C50A C49A C48A 110.9(13) . .
C50A C49A C80A 116.6(17) . .
C48A C49A C80A 124.6(17) . .
C79A C50A C49A 119.7(16) . .
C79A C50A C46A 121.5(15) . .
C49A C50A C46A 110.0(13) . .
C52A C51A C55A 109.1(10) . .
C52A C51A C61A 122.0(11) . .
C55A C51A C61A 118.1(12) . .
C51A C52A C53A 108.0(11) . .
C51A C52A C64A 118.9(11) . .
C53A C52A C64A 120.2(12) . .
C52A C53A C54A 107.9(10) . .
C52A C53A C70A 122.6(11) . .
C54A C53A C70A 117.7(12) . .
C55A C54A C73A 123.1(12) . .
C55A C54A C53A 107.5(10) . .
C73A C54A C53A 120.8(14) . .
C54A C55A C51A 107.5(10) . .
C54A C55A C77A 117.0(13) . .
C51A C55A C77A 126.1(13) . .
C57A C56A C60A 107.6(14) . .
C57A C56A C65A 117(2) . .
C60A C56A C65A 127(2) . .
C68A C57A C56A 119.3(14) . .
C68A C57A C58A 123.5(12) . .
C56A C57A C58A 106.2(12) . .
C59A C58A C72A 115.7(13) . .
C59A C58A C57A 109.8(10) . .
C72A C58A C57A 125.4(13) . .
C58A C59A C76A 125.3(11) . .
C58A C59A C60A 105.6(11) . .
C76A C59A C60A 117.2(13) . .
C80A C60A C56A 120.0(17) . .
C80A C60A C59A 121.3(15) . .
C56A C60A C59A 110.8(13) . .
C43A C61A C62A 119.1(13) . .
C43A C61A C51A 115.6(14) . .
C62A C61A C51A 119.5(12) . .
C2A C62A C61A 118.4(13) . .
C2A C62A C63A 117.9(14) . .
C61A C62A C63A 117.7(13) . .
C64A C63A C62A 121.4(15) . .
C64A C63A C7A 113.7(13) . .
C62A C63A C7A 116.8(13) . .
C63A C64A C52A 120.4(14) . .
C63A C64A C14A 114.9(14) . .
C52A C64A C14A 116.3(13) . .
C48A C65A C56A 111(3) . .
C48A C65A C66A 121(2) . .
C56A C65A C66A 124(2) . .
C5A C66A C67A 115.9(17) . .
C5A C66A C65A 123.7(19) . .
C67A C66A C65A 113.9(15) . .
C68A C67A C66A 119.8(16) . .
C68A C67A C10A 114.5(13) . .
C66A C67A C10A 119.7(14) . .
C57A C68A C67A 125.4(14) . .
C57A C68A C19A 107.7(13) . .
C67A C68A C19A 122.8(16) . .
C25A C69A C71A 125.5(18) . .
C25A C69A C12A 111.4(16) . .
C71A C69A C12A 114.4(13) . .
C13A C70A C24A 116.3(14) . .
C13A C70A C53A 118.5(15) . .
C24A C70A C53A 118.9(14) . .
C30A C71A C17A 115.0(12) . .
C30A C71A C69A 116.2(15) . .
C17A C71A C69A 124.3(14) . .
C29A C72A C58A 122.2(13) . .
C29A C72A C18A 115.9(10) . .
C58A C72A C18A 113.1(13) . .
C23A C73A C34A 111.2(16) . .
C23A C73A C54A 122.3(16) . .
C34A C73A C54A 120.0(16) . .
C75A C74A C35A 120.9(10) . .
C75A C74A C22A 120.9(15) . .
C35A C74A C22A 110.0(13) . .
C74A C75A C40A 117.8(10) . .
C74A C75A C27A 120.5(13) . .
C40A C75A C27A 114.0(12) . .
C59A C76A C39A 121.0(10) . .
C59A C76A C28A 114.1(11) . .
C39A C76A C28A 116.2(10) . .
C33A C77A C44A 119.7(15) . .
C33A C77A C55A 121.0(16) . .
C44A C77A C55A 113.7(15) . .
C79A C78A C45A 119.4(15) . .
C79A C78A C32A 120.8(14) . .
C45A C78A C32A 111.2(13) . .
C50A C79A C78A 118.5(16) . .
C50A C79A C37A 133.8(15) . .
C78A C79A C37A 100.9(14) . .
C60A C80A C49A 112.3(17) . .
C60A C80A C38A 123.4(14) . .
C49A C80A C38A 112.8(16) . .
C6B C1B C2B 116(2) . .
C6B C1B C5B 123(2) . .
C2B C1B C5B 111.0(16) . .
C1B C2B C62B 121(3) . .
C1B C2B C3B 106.1(17) . .
C62B C2B C3B 127(3) . .
C3 C3B C4B 130.7(19) . .
C3 C3B C2B 121(2) . .
C4B C3B C2B 104(2) . .
C3 C3B C42B 60.8(19) . .
C4B C3B C42B 122(2) . .
C2B C3B C42B 111(2) . .
C50B C4B C5B 118(2) . .
C50B C4B C3B 124(2) . .
C5B C4B C3B 107.6(16) . .
C65B C5B C1B 122(2) . .
C65B C5B C4B 120.8(18) . .
C1B C5B C4B 108.8(15) . .
C10B C6B C1B 127(2) . .
C10B C6B C7B 107.3(13) . .
C1B C6B C7B 122(2) . .
C63B C7B C6B 127(2) . .
C63B C7B C8B 116.2(19) . .
C6B C7B C8B 105.3(14) . .
C9B C8B C15B 119.0(15) . .
C9B C8B C7B 108.2(12) . .
C15B C8B C7B 123.9(17) . .
C8B C9B C10B 109.1(12) . .
C8B C9B C20B 126.2(14) . .
C10B C9B C20B 115.4(16) . .
C6B C10B C67B 105.5(17) . .
C6B C10B C9B 110.1(14) . .
C67B C10B C9B 132.5(16) . .
C16B C11B C15B 119.2(13) . .
C16B C11B C12B 119.5(12) . .
C15B C11B C12B 106.9(12) . .
C13B C12B C11B 107.6(11) . .
C13B C12B C70B 119.1(15) . .
C11B C12B C70B 123.2(14) . .
C14B C13B C12B 108.6(13) . .
C14B C13B C69B 121.4(12) . .
C12B C13B C69B 126.1(15) . .
C13B C14B C64B 122.3(13) . .
C13B C14B C15B 113.5(12) . .
C64B C14B C15B 115.5(14) . .
C8B C15B C14B 120.4(14) . .
C8B C15B C11B 120.6(16) . .
C14B C15B C11B 103.4(11) . .
C11B C16B C17B 119.9(12) . .
C11B C16B C20B 119.2(12) . .
C17B C16B C20B 107.4(12) . .
C18B C17B C16B 109.0(12) . .
C18B C17B C71B 117.4(14) . .
C16B C17B C71B 124.8(15) . .
C72B C18B C19B 126.4(15) . .
C72B C18B C17B 119.9(15) . .
C19B C18B C17B 109.0(12) . .
C18B C19B C20B 107.1(11) . .
C18B C19B C68B 117.8(14) . .
C20B C19B C68B 127.2(13) . .
C9B C20B C16B 115.7(14) . .
C9B C20B C19B 122.2(14) . .
C16B C20B C19B 107.5(10) . .
C25B C21B C22B 106.7(15) . .
C25B C21B C26B 122(2) . .
C22B C21B C26B 122(2) . .
C21B C22B C23B 112.7(15) . .
C21B C22B C74B 122.0(15) . .
C23B C22B C74B 119.1(15) . .
C24B C23B C22B 107.1(12) . .
C24B C23B C73B 123.4(14) . .
C22B C23B C73B 121.5(16) . .
C23B C24B C69B 119.0(15) . .
C23B C24B C25B 106.5(12) . .
C69B C24B C25B 125.6(15) . .
C70B C25B C21B 114.5(18) . .
C70B C25B C24B 124.9(14) . .
C21B C25B C24B 106.9(14) . .
C21B C26B C30B 120(2) . .
C21B C26B C27B 119.1(18) . .
C30B C26B C27B 111.2(12) . .
C75B C27B C26B 116.9(18) . .
C75B C27B C28B 125.6(16) . .
C26B C27B C28B 107.4(11) . .
C76B C28B C27B 123.6(17) . .
C76B C28B C29B 120.9(17) . .
C27B C28B C29B 105.7(11) . .
C72B C29B C30B 120.0(18) . .
C72B C29B C28B 123.2(17) . .
C30B C29B C28B 107.0(12) . .
C71B C30B C26B 123(2) . .
C71B C30B C29B 119(2) . .
C26B C30B C29B 108.7(12) . .
C35B C31B C36B 116.0(14) . .
C35B C31B C32B 109.1(10) . .
C36B C31B C32B 121.0(11) . .
C33B C32B C31B 109.1(10) . .
C33B C32B C79B 120.6(14) . .
C31B C32B C79B 121.5(11) . .
C32B C33B C34B 104.8(11) . .
C32B C33B C78B 126.0(14) . .
C34B C33B C78B 124.8(14) . .
C73B C34B C35B 125.3(13) . .
C73B C34B C33B 116.3(13) . .
C35B C34B C33B 111.8(11) . .
C34B C35B C31B 105.0(10) . .
C34B C35B C74B 116.9(16) . .
C31B C35B C74B 127.1(15) . .
C31B C36B C37B 117.6(11) . .
C31B C36B C40B 121.0(13) . .
C37B C36B C40B 114.0(11) . .
C77B C37B C36B 122.4(11) . .
C77B C37B C38B 119.1(12) . .
C36B C37B C38B 107.0(10) . .
C80B C38B C37B 125.8(16) . .
C80B C38B C39B 117.2(17) . .
C37B C38B C39B 106.3(11) . .
C76B C39B C40B 125.5(18) . .
C76B C39B C38B 118.1(17) . .
C40B C39B C38B 107.0(12) . .
C75B C40B C36B 124.6(15) . .
C75B C40B C39B 117.1(15) . .
C36B C40B C39B 105.8(11) . .
C46B C41B C45B 118.0(19) . .
C46B C41B C42B 126(2) . .
C45B C41B C42B 103.1(16) . .
C43B C42B C41B 111(2) . .
C43B C42B C3 126(2) . .
C41B C42B C3 122(2) . .
C43B C42B C3B 115(2) . .
C41B C42B C3B 109(2) . .
C3 C42B C3B 56.8(17) . .
C61B C43B C44B 117(2) . .
C61B C43B C42B 135(2) . .
C44B C43B C42B 101.6(17) . .
C43B C44B C45B 111.1(14) . .
C43B C44B C78B 121.7(16) . .
C45B C44B C78B 119.2(17) . .
C41B C45B C44B 109.7(14) . .
C41B C45B C79B 121.7(16) . .
C44B C45B C79B 121.8(16) . .
C41B C46B C47B 121.1(17) . .
C41B C46B C50B 122.8(19) . .
C47B C46B C50B 108.9(12) . .
C77B C47B C46B 118.4(15) . .
C77B C47B C48B 121.9(14) . .
C46B C47B C48B 110.7(11) . .
C80B C48B C47B 132.0(17) . .
C80B C48B C49B 117.2(16) . .
C47B C48B C49B 103.3(10) . .
C66B C49B C50B 116.4(16) . .
C66B C49B C48B 125.2(14) . .
C50B C49B C48B 108.0(11) . .
C4B C50B C49B 126(2) . .
C4B C50B C46B 117(2) . .
C49B C50B C46B 109.1(12) . .
C55B C51B C52B 104.6(11) . .
C55B C51B C61B 121.3(16) . .
C52B C51B C61B 124.2(17) . .
C53B C52B C64B 124.5(13) . .
C53B C52B C51B 106.8(11) . .
C64B C52B C51B 116.6(14) . .
C54B C53B C52B 112.7(10) . .
C54B C53B C69B 116.7(14) . .
C52B C53B C69B 123.2(13) . .
C53B C54B C55B 106.1(11) . .
C53B C54B C73B 123.5(12) . .
C55B C54B C73B 120.4(13) . .
C51B C55B C78B 121.2(15) . .
C51B C55B C54B 109.7(11) . .
C78B C55B C54B 119.9(15) . .
C60B C56B C57B 110.5(13) . .
C60B C56B C66B 119.9(16) . .
C57B C56B C66B 119.1(14) . .
C56B C57B C68B 119.5(15) . .
C56B C57B C58B 106.7(12) . .
C68B C57B C58B 122.2(14) . .
C59B C58B C57B 106.8(11) . .
C59B C58B C72B 118.1(14) . .
C57B C58B C72B 122.4(13) . .
C60B C59B C58B 107.7(12) . .
C60B C59B C76B 121.6(17) . .
C58B C59B C76B 122.4(17) . .
C56B C60B C59B 108.3(13) . .
C56B C60B C80B 124.6(17) . .
C59B C60B C80B 116.7(17) . .
C43B C61B C62B 115(2) . .
C43B C61B C51B 119(2) . .
C62B C61B C51B 121(2) . .
C63B C62B C61B 110(3) . .
C63B C62B C2B 122(4) . .
C61B C62B C2B 117(3) . .
C7B C63B C62B 110(3) . .
C7B C63B C64B 118(2) . .
C62B C63B C64B 127(3) . .
C52B C64B C14B 112.0(13) . .
C52B C64B C63B 120.4(19) . .
C14B C64B C63B 125.4(19) . .
C5B C65B C66B 117.4(18) . .
C5B C65B C67B 101.6(17) . .
C66B C65B C67B 132.8(18) . .
C49B C66B C56B 111.5(15) . .
C49B C66B C65B 121.3(18) . .
C56B C66B C65B 120.7(17) . .
C10B C67B C65B 138.8(18) . .
C10B C67B C68B 121.1(16) . .
C65B C67B C68B 93.7(16) . .
C57B C68B C19B 114.9(16) . .
C57B C68B C67B 132.4(16) . .
C19B C68B C67B 100.3(15) . .
C53B C69B C24B 127.3(17) . .
C53B C69B C13B 113.3(12) . .
C24B C69B C13B 112.0(16) . .
C25B C70B C71B 131.6(19) . .
C25B C70B C12B 110.2(14) . .
C71B C70B C12B 111.5(16) . .
C30B C71B C17B 122(2) . .
C30B C71B C70B 108(2) . .
C17B C71B C70B 120.5(17) . .
C18B C72B C29B 121.1(19) . .
C18B C72B C58B 115.7(15) . .
C29B C72B C58B 116.0(16) . .
C34B C73B C23B 118.9(14) . .
C34B C73B C54B 121.1(11) . .
C23B C73B C54B 109.8(14) . .
C22B C74B C75B 116.3(18) . .
C22B C74B C35B 117.9(16) . .
C75B C74B C35B 117.9(19) . .
C27B C75B C74B 124(2) . .
C27B C75B C40B 114.7(18) . .
C74B C75B C40B 113.0(19) . .
C28B C76B C39B 113(2) . .
C28B C76B C59B 119(2) . .
C39B C76B C59B 121(2) . .
C47B C77B C79B 122.2(15) . .
C47B C77B C37B 111.4(15) . .
C79B C77B C37B 119.2(11) . .
C55B C78B C44B 118.8(18) . .
C55B C78B C33B 117.5(15) . .
C44B C78B C33B 114.0(17) . .
C77B C79B C32B 117.7(11) . .
C77B C79B C45B 117.1(15) . .
C32B C79B C45B 117.8(14) . .
C48B C80B C38B 108(2) . .
C48B C80B C60B 119.9(19) . .
C38B C80B C60B 125.0(19) . .
C2Y C1Y C6Y 120.0 . .
C2Y C1Y Cl1Y 120.5(7) . .
C6Y C1Y Cl1Y 118.9(7) . .
C3Y C2Y C1Y 120.0 . .
C3Y C2Y Cl2Y 118.5(7) . .
C1Y C2Y Cl2Y 121.4(7) . .
C2Y C3Y C4Y 120.0 . .
C2Y C3Y H15 120.0 . .
C4Y C3Y H15 120.0 . .
C5Y C4Y C3Y 120.0 . .
C5Y C4Y H16 120.0 . .
C3Y C4Y H16 120.0 . .
C4Y C5Y C6Y 120.0 . .
C4Y C5Y H17 120.0 . .
C6Y C5Y H17 120.0 . .
C5Y C6Y C1Y 120.0 . .
C5Y C6Y H18 120.0 . .
C1Y C6Y H18 120.0 . .
C2Z C1Z C6Z 120.0 . .
C2Z C1Z Cl1Z 114.5(5) . .
C6Z C1Z Cl1Z 125.4(5) . .
C3Z C2Z C1Z 120.0 . .
C3Z C2Z Cl2Z 115.4(7) . .
C1Z C2Z Cl2Z 124.5(7) . .
C2Z C3Z C4Z 120.0 . .
C2Z C3Z H19 120.0 . .
C4Z C3Z H19 120.0 . .
C5Z C4Z C3Z 120.0 . .
C5Z C4Z H20 120.0 . .
C3Z C4Z H20 120.0 . .
C4Z C5Z C6Z 120.0 . .
C4Z C5Z H21 120.0 . .
C6Z C5Z H21 120.0 . .
C5Z C6Z C1Z 120.0 . .
C5Z C6Z H22 120.0 . .
C1Z C6Z H22 120.0 . .
S1T C1T S2T 173(3) . .
S4T C2T S3T 169(3) . .

loop_
_geom_bond_atom_site_label_1
_geom_bond_atom_site_label_2
_geom_bond_distance
_geom_bond_site_symmetry_2
C1S S2S 1.535(5) 2_434
C1S S2S 1.535(5) .
C1S S1S 1.553(3) 2_434
C1S S1S 1.553(3) .
C1 C9 1.529(6) .
C1 C2 1.539(5) .
C1 H1 0.9700 .
C1 H2 0.9700 .
C2 C7 1.521(6) .
C2 C3 1.532(6) .
C2 H3 0.9800 .
C3 C3B 1.48(3) .
C3 C47A 1.49(3) .
C3 C4 1.513(6) .
C3 C4A 1.52(3) .
C3 C42B 1.55(4) .
C4 C6 1.487(8) .
C4 C5 1.546(7) .
C4 H4 0.9800 .
C5 C9 1.541(6) .
C5 H5 0.9700 .
C5 H6 0.9700 .
C6 C8 1.564(7) .
C6 H7 0.9700 .
C6 H8 0.9700 .
C7 C8 1.499(7) .
C7 H9 0.9700 .
C7 H10 0.9700 .
C8 C10 1.562(6) .
C8 H11 0.9800 .
C9 C10 1.513(6) .
C9 H12 0.9800 .
C10 H13 0.9700 .
C10 H14 0.9700 .
C1A C6A 1.363(18) .
C1A C5A 1.437(16) .
C1A C2A 1.450(16) .
C2A C62A 1.37(2) .
C2A C3A 1.48(2) .
C3A C42A 1.33(2) .
C3A C4A 1.49(3) .
C4A C5A 1.53(3) .
C4A C47A 1.585(16) .
C5A C66A 1.36(2) .
C6A C7A 1.353(19) .
C6A C10A 1.410(17) .
C7A C8A 1.494(17) .
C7A C63A 1.59(2) .
C8A C15A 1.352(16) .
C8A C9A 1.459(19) .
C9A C20A 1.331(18) .
C9A C10A 1.453(15) .
C10A C67A 1.46(2) .
C11A C16A 1.42(2) .
C11A C12A 1.437(17) .
C11A C15A 1.455(16) .
C12A C13A 1.424(19) .
C12A C69A 1.55(2) .
C13A C70A 1.405(19) .
C13A C14A 1.424(18) .
C14A C15A 1.466(19) .
C14A C64A 1.55(2) .
C16A C17A 1.379(19) .
C16A C20A 1.493(16) .
C17A C18A 1.374(15) .
C17A C71A 1.435(17) .
C18A C19A 1.351(18) .
C18A C72A 1.425(16) .
C19A C20A 1.419(19) .
C19A C68A 1.68(2) .
C21A C25A 1.39(2) .
C21A C22A 1.41(2) .
C21A C26A 1.44(3) .
C22A C23A 1.43(2) .
C22A C74A 1.50(2) .
C23A C73A 1.36(3) .
C23A C24A 1.51(2) .
C24A C70A 1.41(2) .
C24A C25A 1.44(2) .
C25A C69A 1.43(3) .
C26A C27A 1.37(2) .
C26A C30A 1.40(2) .
C27A C28A 1.340(17) .
C27A C75A 1.46(2) .
C28A C29A 1.356(16) .
C28A C76A 1.477(14) .
C29A C72A 1.356(16) .
C29A C30A 1.397(13) .
C30A C71A 1.378(18) .
C31A C36A 1.332(15) .
C31A C35A 1.429(14) .
C31A C32A 1.433(16) .
C32A C78A 1.48(2) .
C32A C33A 1.503(19) .
C33A C77A 1.36(2) .
C33A C34A 1.525(19) .
C34A C73A 1.42(2) .
C34A C35A 1.466(18) .
C35A C74A 1.423(15) .
C36A C37A 1.32(2) .
C36A C40A 1.393(15) .
C37A C38A 1.36(2) .
C37A C79A 1.45(3) .
C38A C39A 1.471(18) .
C38A C80A 1.53(3) .
C39A C40A 1.294(19) .
C39A C76A 1.445(17) .
C40A C75A 1.449(15) .
C41A C46A 1.38(2) .
C41A C45A 1.450(19) .
C41A C42A 1.458(19) .
C42A C43A 1.428(16) .
C43A C61A 1.407(17) .
C43A C44A 1.512(18) .
C44A C77A 1.39(2) .
C44A C45A 1.489(12) .
C45A C78A 1.45(2) .
C46A C50A 1.43(2) .
C46A C47A 1.51(3) .
C47A C48A 1.48(3) .
C48A C65A 1.36(4) .
C48A C49A 1.40(2) .
C49A C50A 1.395(19) .
C49A C80A 1.51(3) .
C50A C79A 1.39(2) .
C51A C52A 1.416(17) .
C51A C55A 1.434(17) .
C51A C61A 1.511(19) .
C52A C53A 1.419(16) .
C52A C64A 1.46(2) .
C53A C54A 1.456(16) .
C53A C70A 1.48(2) .
C54A C55A 1.425(18) .
C54A C73A 1.45(2) .
C55A C77A 1.46(2) .
C56A C57A 1.41(3) .
C56A C60A 1.43(3) .
C56A C65A 1.46(3) .
C57A C68A 1.36(2) .
C57A C58A 1.536(18) .
C58A C59A 1.374(19) .
C58A C72A 1.389(17) .
C59A C76A 1.440(18) .
C59A C60A 1.486(17) .
C60A C80A 1.38(3) .
C61A C62A 1.44(2) .
C62A C63A 1.492(19) .
C63A C64A 1.45(2) .
C65A C66A 1.46(3) .
C66A C67A 1.45(3) .
C67A C68A 1.41(2) .
C69A C71A 1.48(3) .
C74A C75A 1.386(15) .
C78A C79A 1.44(2) .
C1B C6B 1.36(3) .
C1B C2B 1.41(3) .
C1B C5B 1.43(2) .
C2B C62B 1.53(5) .
C2B C3B 1.56(4) .
C3B C4B 1.50(3) .
C3B C42B 1.571(19) .
C4B C50B 1.31(3) .
C4B C5B 1.46(3) .
C5B C65B 1.43(3) .
C6B C10B 1.35(3) .
C6B C7B 1.44(2) .
C7B C63B 1.38(4) .
C7B C8B 1.45(2) .
C8B C9B 1.33(2) .
C8B C15B 1.39(2) .
C9B C10B 1.39(2) .
C9B C20B 1.40(2) .
C10B C67B 1.35(3) .
C11B C16B 1.42(2) .
C11B C15B 1.432(18) .
C11B C12B 1.48(2) .
C12B C13B 1.35(2) .
C12B C70B 1.63(2) .
C13B C14B 1.345(15) .
C13B C69B 1.399(18) .
C14B C64B 1.373(17) .
C14B C15B 1.41(2) .
C16B C17B 1.46(2) .
C16B C20B 1.473(19) .
C17B C18B 1.45(2) .
C17B C71B 1.47(3) .
C18B C72B 1.36(2) .
C18B C19B 1.447(19) .
C19B C20B 1.50(2) .
C19B C68B 1.65(2) .
C21B C25B 1.31(3) .
C21B C22B 1.32(2) .
C21B C26B 1.39(3) .
C22B C23B 1.340(19) .
C22B C74B 1.39(3) .
C23B C24B 1.30(2) .
C23B C73B 1.453(18) .
C24B C69B 1.37(2) .
C24B C25B 1.463(19) .
C25B C70B 1.27(3) .
C26B C30B 1.41(2) .
C26B C27B 1.44(2) .
C27B C75B 1.34(3) .
C27B C28B 1.49(2) .
C28B C76B 1.36(3) .
C28B C29B 1.52(2) .
C29B C72B 1.41(3) .
C29B C30B 1.47(3) .
C30B C71B 1.32(4) .
C31B C35B 1.357(18) .
C31B C36B 1.358(15) .
C31B C32B 1.411(9) .
C32B C33B 1.283(18) .
C32B C79B 1.413(16) .
C33B C34B 1.439(17) .
C33B C78B 1.53(3) .
C34B C73B 1.30(2) .
C34B C35B 1.308(18) .
C35B C74B 1.53(2) .
C36B C37B 1.416(14) .
C36B C40B 1.485(19) .
C37B C77B 1.411(16) .
C37B C38B 1.55(2) .
C38B C80B 1.42(3) .
C38B C39B 1.55(2) .
C39B C76B 1.43(3) .
C39B C40B 1.52(2) .
C40B C75B 1.47(3) .
C41B C46B 1.39(3) .
C41B C45B 1.39(2) .
C41B C42B 1.48(4) .
C42B C43B 1.44(3) .
C43B C61B 1.39(3) .
C43B C44B 1.41(2) .
C44B C45B 1.43(2) .
C44B C78B 1.44(3) .
C45B C79B 1.47(2) .
C46B C47B 1.46(2) .
C46B C50B 1.50(2) .
C47B C77B 1.39(2) .
C47B C48B 1.51(2) .
C48B C80B 1.21(3) .
C48B C49B 1.604(19) .
C49B C66B 1.39(3) .
C49B C50B 1.46(2) .
C51B C55B 1.32(2) .
C51B C52B 1.396(9) .
C51B C61B 1.48(3) .
C52B C53B 1.313(18) .
C52B C64B 1.342(18) .
C53B C54B 1.261(17) .
C53B C69B 1.354(17) .
C54B C55B 1.379(15) .
C54B C73B 1.62(2) .
C55B C78B 1.37(3) .
C56B C60B 1.38(2) .
C56B C57B 1.41(2) .
C56B C66B 1.47(3) .
C57B C68B 1.43(3) .
C57B C58B 1.45(2) .
C58B C59B 1.45(2) .
C58B C72B 1.56(2) .
C59B C60B 1.42(2) .
C59B C76B 1.50(3) .
C60B C80B 1.48(3) .
C61B C62B 1.45(5) .
C62B C63B 1.44(4) .
C63B C64B 1.48(3) .
C65B C66B 1.47(2) .
C65B C67B 1.61(3) .
C67B C68B 1.77(3) .
C70B C71B 1.52(3) .
C74B C75B 1.43(2) .
C77B C79B 1.403(17) .
C1C C2C 1.163(9) .
C2D C1D 1.163(9) .
C1Y C2Y 1.3900 .
C1Y C6Y 1.3900 .
C1Y Cl1Y 1.731(5) .
C2Y C3Y 1.3900 .
C2Y Cl2Y 1.729(5) .
C3Y C4Y 1.3900 .
C3Y H15 0.9300 .
C4Y C5Y 1.3900 .
C4Y H16 0.9300 .
C5Y C6Y 1.3900 .
C5Y H17 0.9300 .
C6Y H18 0.9300 .
C1Z C2Z 1.3900 .
C1Z C6Z 1.3900 .
C1Z Cl1Z 1.709(4) .
C2Z C3Z 1.3900 .
C2Z Cl2Z 1.737(4) .
C3Z C4Z 1.3900 .
C3Z H19 0.9300 .
C4Z C5Z 1.3900 .
C4Z H20 0.9300 .
C5Z C6Z 1.3900 .
C5Z H21 0.9300 .
C6Z H22 0.9300 .
C1T S1T 1.544(5) .
C1T S2T 1.546(5) .
C2T S4T 1.542(5) .
C2T S3T 1.544(5) .
Sc1 Sc10 0.757(12) .
Sc2 Sc9 0.680(11) .
Sc3 Sc5 0.688(16) .
Sc4 Sc6 0.57(2) .

loop_
_geom_torsion_atom_site_label_1
_geom_torsion_atom_site_label_2
_geom_torsion_atom_site_label_3
_geom_torsion_atom_site_label_4
_geom_torsion
C9 C1 C2 C7 -57.7(5)
C9 C1 C2 C3 59.9(4)
C7 C2 C3 C3B -150.9(12)
C1 C2 C3 C3B 90.7(12)
C7 C2 C3 C47A -156.6(9)
C1 C2 C3 C47A 85.0(9)
C7 C2 C3 C4 56.5(5)
C1 C2 C3 C4 -61.8(4)
C7 C2 C3 C4A -84.4(11)
C1 C2 C3 C4A 157.2(11)
C7 C2 C3 C42B -79.7(14)
C1 C2 C3 C42B 161.9(14)
C3B C3 C4 C6 153.3(14)
C47A C3 C4 C6 153.6(10)
C4A C3 C4 C6 79.3(13)
C2 C3 C4 C6 -57.8(5)
C42B C3 C4 C6 81.3(13)
C3B C3 C4 C5 -86.3(14)
C47A C3 C4 C5 -86.0(11)
C4A C3 C4 C5 -160.2(12)
C2 C3 C4 C5 62.6(5)
C42B C3 C4 C5 -158.2(13)
C6 C4 C5 C9 59.6(5)
C3 C4 C5 C9 -60.9(5)
C3 C4 C6 C8 57.3(5)
C5 C4 C6 C8 -61.2(5)
C3 C2 C7 C8 -58.0(4)
C1 C2 C7 C8 58.7(5)
C2 C7 C8 C10 -58.1(5)
C2 C7 C8 C6 58.5(5)
C4 C6 C8 C7 -57.7(5)
C4 C6 C8 C10 60.1(5)
C2 C1 C9 C10 59.6(4)
C2 C1 C9 C5 -61.9(5)
C4 C5 C9 C10 -59.6(4)
C4 C5 C9 C1 62.0(5)
C1 C9 C10 C8 -59.6(5)
C5 C9 C10 C8 61.3(5)
C7 C8 C10 C9 58.1(5)
C6 C8 C10 C9 -59.7(4)
C6A C1A C2A C62A 4(2)
C5A C1A C2A C62A -142.1(15)
C6A C1A C2A C3A 149.6(14)
C5A C1A C2A C3A 3.8(17)
C62A C2A C3A C42A -3(3)
C1A C2A C3A C42A -149.4(18)
C62A C2A C3A C4A 154.8(18)
C1A C2A C3A C4A 8(2)
C42A C3A C4A C3 -55(4)
C2A C3A C4A C3 149(2)
C42A C3A C4A C5A 140(2)
C2A C3A C4A C5A -16(2)
C42A C3A C4A C47A 14(3)
C2A C3A C4A C47A -142(2)
C3B C3 C4A C3A 90(3)
C47A C3 C4A C3A 100(2)
C4 C3 C4A C3A -153.0(19)
C2 C3 C4A C3A -16(3)
C42B C3 C4A C3A -166(18)
C3B C3 C4A C5A -107(2)
C47A C3 C4A C5A -98(3)
C4 C3 C4A C5A 10(3)
C2 C3 C4A C5A 146.6(17)
C42B C3 C4A C5A -3(14)
C3B C3 C4A C47A -9.1(19)
C4 C3 C4A C47A 107.4(11)
C2 C3 C4A C47A -115.8(12)
C42B C3 C4A C47A 94(16)
C6A C1A C5A C66A -11(2)
C2A C1A C5A C66A 135.3(16)
C6A C1A C5A C4A -160.3(16)
C2A C1A C5A C4A -14.1(18)
C3A C4A C5A C66A -131.9(19)
C3 C4A C5A C66A 62(3)
C47A C4A C5A C66A -4(3)
C3A C4A C5A C1A 18(2)
C3 C4A C5A C1A -148.2(18)
C47A C4A C5A C1A 147(2)
C5A C1A C6A C7A 152.4(12)
C2A C1A C6A C7A 9.6(17)
C5A C1A C6A C10A -2.8(17)
C2A C1A C6A C10A -145.6(13)
C1A C6A C7A C8A -158.4(12)
C10A C6A C7A C8A -1.7(7)
C1A C6A C7A C63A -14.5(16)
C10A C6A C7A C63A 142.2(13)
C6A C7A C8A C15A 146.4(12)
C63A C7A C8A C15A 6.6(17)
C6A C7A C8A C9A 1.8(7)
C63A C7A C8A C9A -138.0(14)
C15A C8A C9A C20A 6.2(17)
C7A C8A C9A C20A 150.9(11)
C15A C8A C9A C10A -146.0(12)
C7A C8A C9A C10A -1.3(10)
C7A C6A C10A C9A 0.9(11)
C1A C6A C10A C9A 158.8(12)
C7A C6A C10A C67A -144.9(12)
C1A C6A C10A C67A 12.9(17)
C20A C9A C10A C6A -149.9(12)
C8A C9A C10A C6A 0.3(12)
C20A C9A C10A C67A -4.7(19)
C8A C9A C10A C67A 145.4(12)
C16A C11A C12A C13A 140.1(11)
C15A C11A C12A C13A 0.1(7)
C16A C11A C12A C69A -5.2(15)
C15A C11A C12A C69A -145.2(11)
C11A C12A C13A C70A -156.8(14)
C69A C12A C13A C70A -13.0(17)
C11A C12A C13A C14A -1.3(8)
C69A C12A C13A C14A 142.5(13)
C70A C13A C14A C15A 157.5(13)
C12A C13A C14A C15A 1.9(11)
C70A C13A C14A C64A 4.1(18)
C12A C13A C14A C64A -151.4(12)
C9A C8A C15A C11A -3.8(17)
C7A C8A C15A C11A -144.7(11)
C9A C8A C15A C14A 135.1(12)
C7A C8A C15A C14A -5.8(16)
C16A C11A C15A C8A 2.0(17)
C12A C11A C15A C8A 141.8(12)
C16A C11A C15A C14A -138.7(12)
C12A C11A C15A C14A 1.2(11)
C13A C14A C15A C8A -144.3(11)
C64A C14A C15A C8A 5.6(19)
C13A C14A C15A C11A -1.9(12)
C64A C14A C15A C11A 147.9(13)
C12A C11A C16A C17A -2.5(16)
C15A C11A C16A C17A 130.9(13)
C12A C11A C16A C20A -135.4(11)
C15A C11A C16A C20A -2.0(17)
C11A C16A C17A C18A -138.3(12)
C20A C16A C17A C18A -0.8(8)
C11A C16A C17A C71A 6.9(18)
C20A C16A C17A C71A 144.5(15)
C16A C17A C18A C19A 1.4(8)
C71A C17A C18A C19A -143.2(16)
C16A C17A C18A C72A 155.0(15)
C71A C17A C18A C72A 10(2)
C17A C18A C19A C20A -1.5(13)
C72A C18A C19A C20A -154.6(14)
C17A C18A C19A C68A 141.0(13)
C72A C18A C19A C68A -12(2)
C10A C9A C20A C19A 8.4(19)
C8A C9A C20A C19A -136.9(13)
C10A C9A C20A C16A 139.0(13)
C8A C9A C20A C16A -6.3(16)
C18A C19A C20A C9A 138.7(13)
C68A C19A C20A C9A -7.0(17)
C18A C19A C20A C16A 1.0(14)
C68A C19A C20A C16A -144.7(11)
C17A C16A C20A C9A -137.5(12)
C11A C16A C20A C9A 4.2(16)
C17A C16A C20A C19A -0.1(11)
C11A C16A C20A C19A 141.6(12)
C25A C21A C22A C23A -0.4(7)
C26A C21A C22A C23A 142(2)
C25A C21A C22A C74A -146.7(16)
C26A C21A C22A C74A -4(2)
C21A C22A C23A C73A -144.4(18)
C74A C22A C23A C73A -2(2)
C21A C22A C23A C24A -0.6(6)
C74A C22A C23A C24A 141.9(19)
C73A C23A C24A C70A 1(2)
C22A C23A C24A C70A -145.4(17)
C73A C23A C24A C25A 147.8(17)
C22A C23A C24A C25A 1.3(8)
C22A C21A C25A C69A 146.9(17)
C26A C21A C25A C69A 2(2)
C22A C21A C25A C24A 1.3(10)
C26A C21A C25A C24A -143.5(18)
C70A C24A C25A C21A 143.9(17)
C23A C24A C25A C21A -1.6(10)
C70A C24A C25A C69A 1(2)
C23A C24A C25A C69A -144.7(19)
C25A C21A C26A C27A 145.3(14)
C22A C21A C26A C27A 5(2)
C25A C21A C26A C30A 1(3)
C22A C21A C26A C30A -139.3(17)
C30A C26A C27A C28A 0.9(9)
C21A C26A C27A C28A -151.1(19)
C30A C26A C27A C75A 148.8(13)
C21A C26A C27A C75A -3(2)
C26A C27A C28A C29A 0.6(8)
C75A C27A C28A C29A -147.3(13)
C26A C27A C28A C76A 144.0(12)
C75A C27A C28A C76A -4.0(17)
C27A C28A C29A C72A 147.2(13)
C76A C28A C29A C72A 1.8(17)
C27A C28A C29A C30A -1.8(12)
C76A C28A C29A C30A -147.3(11)
C27A C26A C30A C71A -148.7(14)
C21A C26A C30A C71A 0(3)
C27A C26A C30A C29A -2.0(12)
C21A C26A C30A C29A 147(2)
C28A C29A C30A C71A 146.2(16)
C72A C29A C30A C71A -4(2)
C28A C29A C30A C26A 2.4(14)
C72A C29A C30A C26A -147.8(13)
C36A C31A C32A C78A -0.6(19)
C35A C31A C32A C78A -149.1(13)
C36A C31A C32A C33A 148.3(15)
C35A C31A C32A C33A -0.2(7)
C31A C32A C33A C77A -147.4(17)
C78A C32A C33A C77A 1.0(19)
C31A C32A C33A C34A -1.0(7)
C78A C32A C33A C34A 147.5(13)
C77A C33A C34A C73A -2(2)
C32A C33A C34A C73A -147.2(16)
C77A C33A C34A C35A 147.4(17)
C32A C33A C34A C35A 1.7(10)
C36A C31A C35A C74A -5(2)
C32A C31A C35A C74A 144.8(14)
C36A C31A C35A C34A -148.0(15)
C32A C31A C35A C34A 1.3(10)
C73A C34A C35A C74A -1(2)
C33A C34A C35A C74A -144.9(13)
C73A C34A C35A C31A 142.1(18)
C33A C34A C35A C31A -1.9(12)
C35A C31A C36A C37A 150.7(12)
C32A C31A C36A C37A 4.4(17)
C35A C31A C36A C40A 3(2)
C32A C31A C36A C40A -142.9(14)
C31A C36A C37A C38A -149.6(15)
C40A C36A C37A C38A -1.0(9)
C31A C36A C37A C79A -17(3)
C40A C36A C37A C79A 132(3)
C36A C37A C38A C39A 0.2(8)
C79A C37A C38A C39A -154.7(16)
C36A C37A C38A C80A 151.2(18)
C79A C37A C38A C80A -4(2)
C37A C38A C39A C40A 0.7(13)
C80A C38A C39A C40A -157.3(14)
C37A C38A C39A C76A 150.4(11)
C80A C38A C39A C76A -7.6(17)
C76A C39A C40A C36A -152.6(10)
C38A C39A C40A C36A -1.1(14)
C76A C39A C40A C75A -13(2)
C38A C39A C40A C75A 138.7(15)
C37A C36A C40A C39A 1.4(14)
C31A C36A C40A C39A 145.0(17)
C37A C36A C40A C75A -142.6(16)
C31A C36A C40A C75A 1(2)
C2A C3A C42A C43A 3(3)
C4A C3A C42A C43A -150(2)
C2A C3A C42A C41A 142.0(16)
C4A C3A C42A C41A -11(3)
C46A C41A C42A C3A -1(2)
C45A C41A C42A C3A -140.8(16)
C46A C41A C42A C43A 141.2(18)
C45A C41A C42A C43A 1.1(7)
C3A C42A C43A C61A -3(2)
C41A C42A C43A C61A -143.7(15)
C3A C42A C43A C44A 142.7(18)
C41A C42A C43A C44A 1.9(6)
C61A C43A C44A C77A -4.9(19)
C42A C43A C44A C77A -150.4(13)
C61A C43A C44A C45A 141.5(14)
C42A C43A C44A C45A -4.1(8)
C46A C41A C45A C78A 4.1(19)
C42A C41A C45A C78A 146.1(12)
C46A C41A C45A C44A -145.6(17)
C42A C41A C45A C44A -3.7(10)
C77A C44A C45A C41A 152.0(12)
C43A C44A C45A C41A 4.8(10)
C77A C44A C45A C78A 3.5(18)
C43A C44A C45A C78A -143.7(13)
C45A C41A C46A C50A 0(3)
C42A C41A C46A C50A -136.6(19)
C45A C41A C46A C47A 146.6(19)
C42A C41A C46A C47A 10(3)
C3B C3 C47A C48A 169(14)
C4 C3 C47A C48A -9(3)
C4A C3 C47A C48A 104(3)
C2 C3 C47A C48A -154(2)
C42B C3 C47A C48A 96(3)
C3B C3 C47A C46A -30(12)
C4 C3 C47A C46A 152.1(14)
C4A C3 C47A C46A -94.6(19)
C2 C3 C47A C46A 7(2)
C42B C3 C47A C46A -104(2)
C3B C3 C47A C4A 65(12)
C4 C3 C47A C4A -113.3(11)
C2 C3 C47A C4A 101.6(12)
C42B C3 C47A C4A -9(2)
C41A C46A C47A C48A -137(2)
C50A C46A C47A C48A 14(2)
C41A C46A C47A C3 59(3)
C50A C46A C47A C3 -150.1(17)
C41A C46A C47A C4A -7(3)
C50A C46A C47A C4A 144(2)
C3A C4A C47A C48A 119(2)
C3 C4A C47A C48A -120(2)
C5A C4A C47A C48A -3(3)
C3A C4A C47A C3 -122(2)
C5A C4A C47A C3 117(2)
C3A C4A C47A C46A -4(3)
C3 C4A C47A C46A 118.0(18)
C5A C4A C47A C46A -125(2)
C3 C47A C48A C65A -67(4)
C46A C47A C48A C65A 130(3)
C4A C47A C48A C65A 5(4)
C3 C47A C48A C49A 148(2)
C46A C47A C48A C49A -16(3)
C4A C47A C48A C49A -140(3)
C65A C48A C49A C50A -134(3)
C47A C48A C49A C50A 11(3)
C65A C48A C49A C80A 13(4)
C47A C48A C49A C80A 159(2)
C48A C49A C50A C79A 146(2)
C80A C49A C50A C79A -4(3)
C48A C49A C50A C46A -2(3)
C80A C49A C50A C46A -152.1(19)
C41A C46A C50A C79A -3(3)
C47A C46A C50A C79A -155.6(19)
C41A C46A C50A C49A 144(2)
C47A C46A C50A C49A -8(2)
C55A C51A C52A C53A -0.4(7)
C61A C51A C52A C53A 143.0(13)
C55A C51A C52A C64A -141.9(15)
C61A C51A C52A C64A 1.5(18)
C51A C52A C53A C54A 0.3(7)
C64A C52A C53A C54A 141.2(14)
C51A C52A C53A C70A -141.7(12)
C64A C52A C53A C70A -0.8(17)
C52A C53A C54A C55A -0.1(10)
C70A C53A C54A C55A 144.1(11)
C52A C53A C54A C73A -148.8(14)
C70A C53A C54A C73A -4.7(17)
C73A C54A C55A C51A 147.7(15)
C53A C54A C55A C51A -0.2(11)
C73A C54A C55A C77A -1(2)
C53A C54A C55A C77A -149.0(13)
C52A C51A C55A C54A 0.4(10)
C61A C51A C55A C54A -144.7(11)
C52A C51A C55A C77A 145.5(15)
C61A C51A C55A C77A 0.4(19)
C60A C56A C57A C68A 145.5(18)
C65A C56A C57A C68A -5(2)
C60A C56A C57A C58A 0.3(8)
C65A C56A C57A C58A -150(2)
C68A C57A C58A C59A -143.1(17)
C56A C57A C58A C59A 0.3(7)
C68A C57A C58A C72A 2(2)
C56A C57A C58A C72A 145.6(16)
C72A C58A C59A C76A -8.5(18)
C57A C58A C59A C76A 140.5(13)
C72A C58A C59A C60A -149.7(13)
C57A C58A C59A C60A -0.7(11)
C57A C56A C60A C80A -150.2(14)
C65A C56A C60A C80A -4(3)
C57A C56A C60A C59A -0.7(13)
C65A C56A C60A C59A 146(2)
C58A C59A C60A C80A 149.9(14)
C76A C59A C60A C80A 5.0(17)
C58A C59A C60A C56A 0.9(15)
C76A C59A C60A C56A -144.0(13)
C42A C43A C61A C62A 1(2)
C44A C43A C61A C62A -138.9(14)
C42A C43A C61A C51A 154.5(12)
C44A C43A C61A C51A 14.1(18)
C52A C51A C61A C43A -152.3(12)
C55A C51A C61A C43A -11.9(17)
C52A C51A C61A C62A 1(2)
C55A C51A C61A C62A 141.0(15)
C1A C2A C62A C61A 142.6(15)
C3A C2A C62A C61A 1(2)
C1A C2A C62A C63A -10(2)
C3A C2A C62A C63A -150.8(17)
C43A C61A C62A C2A -1(2)
C51A C61A C62A C2A -152.7(14)
C43A C61A C62A C63A 151.5(15)
C51A C61A C62A C63A 0(2)
C2A C62A C63A C64A 150.6(17)
C61A C62A C63A C64A -2(2)
C2A C62A C63A C7A 4(2)
C61A C62A C63A C7A -148.5(15)
C6A C7A C63A C64A -141.6(12)
C8A C7A C63A C64A -5.8(18)
C6A C7A C63A C62A 7.6(19)
C8A C7A C63A C62A 143.4(14)
C62A C63A C64A C52A 4(2)
C7A C63A C64A C52A 151.6(16)
C62A C63A C64A C14A -143.1(16)
C7A C63A C64A C14A 4.5(17)
C51A C52A C64A C63A -4(2)
C53A C52A C64A C63A -140.5(14)
C51A C52A C64A C14A 142.8(12)
C53A C52A C64A C14A 6.0(19)
C13A C14A C64A C63A 140.6(13)
C15A C14A C64A C63A -5(2)
C13A C14A C64A C52A -7.8(19)
C15A C14A C64A C52A -153.6(15)
C49A C48A C65A C56A -20(4)
C47A C48A C65A C56A -160(2)
C49A C48A C65A C66A 138(2)
C47A C48A C65A C66A -2(4)
C57A C56A C65A C48A 160(2)
C60A C56A C65A C48A 17(4)
C57A C56A C65A C66A 3(3)
C60A C56A C65A C66A -141(2)
C1A C5A C66A C67A 13(2)
C4A C5A C66A C67A 158.1(18)
C1A C5A C66A C65A -137(2)
C4A C5A C66A C65A 8(3)
C48A C65A C66A C5A -5(4)
C56A C65A C66A C5A 150(2)
C48A C65A C66A C67A -156(3)
C56A C65A C66A C67A 0(3)
C5A C66A C67A C68A -153.3(15)
C65A C66A C67A C68A 0(2)
C5A C66A C67A C10A -2(2)
C65A C66A C67A C10A 150.8(18)
C6A C10A C67A C68A 142.1(13)
C9A C10A C67A C68A 0.4(17)
C6A C10A C67A C66A -10.5(19)
C9A C10A C67A C66A -152.2(15)
C56A C57A C68A C67A 5(2)
C58A C57A C68A C67A 143.7(15)
C56A C57A C68A C19A -152.9(12)
C58A C57A C68A C19A -14(2)
C66A C67A C68A C57A -2(2)
C10A C67A C68A C57A -154.5(18)
C66A C67A C68A C19A 152.5(16)
C10A C67A C68A C19A -0.1(16)
C18A C19A C68A C57A 19.3(19)
C20A C19A C68A C57A 161.6(15)
C18A C19A C68A C67A -139.0(15)
C20A C19A C68A C67A 3.3(17)
C21A C25A C69A C71A -6(2)
C24A C25A C69A C71A 135.2(17)
C21A C25A C69A C12A -151.4(13)
C24A C25A C69A C12A -10(2)
C13A C12A C69A C25A 16.3(19)
C11A C12A C69A C25A 157.2(14)
C13A C12A C69A C71A -133.3(13)
C11A C12A C69A C71A 7.6(16)
C12A C13A C70A C24A 2.3(19)
C14A C13A C70A C24A -150.5(13)
C12A C13A C70A C53A 154.2(11)
C14A C13A C70A C53A 1.4(19)
C25A C24A C70A C13A 4(2)
C23A C24A C70A C13A 144.1(15)
C25A C24A C70A C53A -147.8(13)
C23A C24A C70A C53A -8(2)
C52A C53A C70A C13A -3.3(18)
C54A C53A C70A C13A -141.9(13)
C52A C53A C70A C24A 147.9(13)
C54A C53A C70A C24A 9.3(17)
C26A C30A C71A C17A 153.5(16)
C29A C30A C71A C17A 12(3)
C26A C30A C71A C69A -4(2)
C29A C30A C71A C69A -144.8(14)
C18A C17A C71A C30A -15(2)
C16A C17A C71A C30A -158.8(14)
C18A C17A C71A C69A 140.0(14)
C16A C17A C71A C69A -4(2)
C25A C69A C71A C30A 7(2)
C12A C69A C71A C30A 151.5(16)
C25A C69A C71A C17A -148(2)
C12A C69A C71A C17A -3(2)
C28A C29A C72A C58A -1.8(18)
C30A C29A C72A C58A 143.3(14)
C28A C29A C72A C18A -147.2(13)
C30A C29A C72A C18A -2.0(18)
C59A C58A C72A C29A 4.8(18)
C57A C58A C72A C29A -138.7(14)
C59A C58A C72A C18A 151.1(13)
C57A C58A C72A C18A 7.6(19)
C19A C18A C72A C29A 146.8(13)
C17A C18A C72A C29A -1.5(18)
C19A C18A C72A C58A -1.7(19)
C17A C18A C72A C58A -150.0(12)
C22A C23A C73A C34A -7(2)
C24A C23A C73A C34A -147.6(16)
C22A C23A C73A C54A 144.1(17)
C24A C23A C73A C54A 4(2)
C35A C34A C73A C23A 9(3)
C33A C34A C73A C23A 150.3(15)
C35A C34A C73A C54A -143.1(17)
C33A C34A C73A C54A -2(2)
C55A C54A C73A C23A -145.8(16)
C53A C54A C73A C23A -2(2)
C55A C54A C73A C34A 3(3)
C53A C54A C73A C34A 147.1(16)
C31A C35A C74A C75A 1(2)
C34A C35A C74A C75A 140.4(16)
C31A C35A C74A C22A -147.2(14)
C34A C35A C74A C22A -8.2(19)
C21A C22A C74A C75A 1(2)
C23A C22A C74A C75A -138.6(17)
C21A C22A C74A C35A 150.0(13)
C23A C22A C74A C35A 10(2)
C35A C74A C75A C40A 3(2)
C22A C74A C75A C40A 148.1(16)
C35A C74A C75A C27A -144.7(15)
C22A C74A C75A C27A 1(2)
C39A C40A C75A C74A -137.5(19)
C36A C40A C75A C74A -4(2)
C39A C40A C75A C27A 12.1(19)
C36A C40A C75A C27A 145.5(15)
C28A C27A C75A C74A 145.8(16)
C26A C27A C75A C74A 0.3(19)
C28A C27A C75A C40A -2.9(16)
C26A C27A C75A C40A -148.4(13)
C58A C59A C76A C39A -138.0(13)
C60A C59A C76A C39A -0.7(15)
C58A C59A C76A C28A 8.4(16)
C60A C59A C76A C28A 145.7(11)
C40A C39A C76A C59A 150.2(12)
C38A C39A C76A C59A 2.7(15)
C40A C39A C76A C28A 4.5(15)
C38A C39A C76A C28A -143.0(11)
C27A C28A C76A C59A -144.4(12)
C29A C28A C76A C59A -4.6(15)
C27A C28A C76A C39A 3.6(15)
C29A C28A C76A C39A 143.4(11)
C32A C33A C77A C44A -7(2)
C34A C33A C77A C44A -148.2(13)
C32A C33A C77A C55A 144.7(15)
C34A C33A C77A C55A 4(2)
C45A C44A C77A C33A 5(2)
C43A C44A C77A C33A 147.2(15)
C45A C44A C77A C55A -148.7(12)
C43A C44A C77A C55A -6.7(19)
C54A C55A C77A C33A -2(2)
C51A C55A C77A C33A -144.6(16)
C54A C55A C77A C44A 151.1(12)
C51A C55A C77A C44A 9(2)
C41A C45A C78A C79A -5.4(18)
C44A C45A C78A C79A 139.3(14)
C41A C45A C78A C32A -153.5(11)
C44A C45A C78A C32A -8.8(17)
C31A C32A C78A C79A 3(2)
C33A C32A C78A C79A -140.9(15)
C31A C32A C78A C45A 150.5(12)
C33A C32A C78A C45A 6.6(16)
C49A C50A C79A C78A -143(2)
C46A C50A C79A C78A 2(3)
C49A C50A C79A C37A 2(3)
C46A C50A C79A C37A 146(2)
C45A C78A C79A C50A 3(2)
C32A C78A C79A C50A 147.5(16)
C45A C78A C79A C37A -152.5(14)
C32A C78A C79A C37A -7(2)
C36A C37A C79A C50A -131(3)
C38A C37A C79A C50A 2(3)
C36A C37A C79A C78A 18(3)
C38A C37A C79A C78A 150.5(12)
C56A C60A C80A C49A -5(2)
C59A C60A C80A C49A -151.6(18)
C56A C60A C80A C38A 135.0(18)
C59A C60A C80A C38A -11(2)
C50A C49A C80A C60A 147.1(18)
C48A C49A C80A C60A 1(3)
C50A C49A C80A C38A 2(3)
C48A C49A C80A C38A -144(2)
C37A C38A C80A C60A -138.2(16)
C39A C38A C80A C60A 12.0(19)
C37A C38A C80A C49A 2(2)
C39A C38A C80A C49A 152.2(16)
C6B C1B C2B C62B 7(4)
C5B C1B C2B C62B -140(3)
C6B C1B C2B C3B 160(3)
C5B C1B C2B C3B 13(3)
C47A C3 C3B C4B 150(15)
C4 C3 C3B C4B 152(2)
C4A C3 C3B C4B -100(3)
C2 C3 C3B C4B 4(3)
C42B C3 C3B C4B -108(3)
C47A C3 C3B C2B -4(11)
C4 C3 C3B C2B -2(3)
C4A C3 C3B C2B 107(3)
C2 C3 C3B C2B -150(2)
C42B C3 C3B C2B 98(3)
C47A C3 C3B C42B -102(13)
C4 C3 C3B C42B -100.0(15)
C4A C3 C3B C42B 9(2)
C2 C3 C3B C42B 112.0(15)
C1B C2B C3B C3 144(2)
C62B C2B C3B C3 -64(5)
C1B C2B C3B C4B -15(3)
C62B C2B C3B C4B 137(3)
C1B C2B C3B C42B -148(3)
C62B C2B C3B C42B 4(5)
C3 C3B C4B C50B 72(4)
C2B C3B C4B C50B -132(3)
C42B C3B C4B C50B -5(4)
C3 C3B C4B C5B -145(2)
C2B C3B C4B C5B 12(3)
C42B C3B C4B C5B 138(3)
C6B C1B C5B C65B -2(4)
C2B C1B C5B C65B 142(3)
C6B C1B C5B C4B -150(3)
C2B C1B C5B C4B -6(3)
C50B C4B C5B C65B -7(3)
C3B C4B C5B C65B -153(2)
C50B C4B C5B C1B 142(3)
C3B C4B C5B C1B -4(3)
C2B C1B C6B C10B -153(2)
C5B C1B C6B C10B -11(4)
C2B C1B C6B C7B 2(3)
C5B C1B C6B C7B 144(2)
C10B C6B C7B C63B 141(2)
C1B C6B C7B C63B -19(3)
C10B C6B C7B C8B 0.0(8)
C1B C6B C7B C8B -159(2)
C63B C7B C8B C9B -145.3(19)
C6B C7B C8B C9B 0.4(8)
C63B C7B C8B C15B 1(2)
C6B C7B C8B C15B 147.2(16)
C15B C8B C9B C10B -149.4(14)
C7B C8B C9B C10B -0.7(13)
C15B C8B C9B C20B -5(2)
C7B C8B C9B C20B 144.1(15)
C1B C6B C10B C67B 10(3)
C7B C6B C10B C67B -148.4(15)
C1B C6B C10B C9B 158(2)
C7B C6B C10B C9B -0.5(14)
C8B C9B C10B C6B 0.8(16)
C20B C9B C10B C6B -148.2(15)
C8B C9B C10B C67B 137(2)
C20B C9B C10B C67B -12(3)
C16B C11B C12B C13B 139.5(14)
C15B C11B C12B C13B 0.3(8)
C16B C11B C12B C70B -5.4(19)
C15B C11B C12B C70B -144.6(15)
C11B C12B C13B C14B -0.7(9)
C70B C12B C13B C14B 145.9(15)
C11B C12B C13B C69B -158.3(18)
C70B C12B C13B C69B -12(2)
C12B C13B C14B C64B -145.3(19)
C69B C13B C14B C64B 14(3)
C12B C13B C14B C15B 0.9(14)
C69B C13B C14B C15B 159.8(18)
C9B C8B C15B C14B 134.7(16)
C7B C8B C15B C14B -9(2)
C9B C8B C15B C11B 4(2)
C7B C8B C15B C11B -140.0(16)
C13B C14B C15B C8B -138.9(15)
C64B C14B C15B C8B 10(2)
C13B C14B C15B C11B -0.7(15)
C64B C14B C15B C11B 147.9(17)
C16B C11B C15B C8B -1.0(19)
C12B C11B C15B C8B 138.4(14)
C16B C11B C15B C14B -139.2(14)
C12B C11B C15B C14B 0.2(12)
C15B C11B C16B C17B 135.0(13)
C12B C11B C16B C17B 0.7(17)
C15B C11B C16B C20B -0.7(19)
C12B C11B C16B C20B -135.0(13)
C11B C16B C17B C18B -140.3(14)
C20B C16B C17B C18B -0.1(7)
C11B C16B C17B C71B 6.1(19)
C20B C16B C17B C71B 146.3(16)
C16B C17B C18B C72B 157.8(17)
C71B C17B C18B C72B 9(2)
C16B C17B C18B C19B 0.4(8)
C71B C17B C18B C19B -148.8(16)
C72B C18B C19B C20B -156.1(19)
C17B C18B C19B C20B -0.5(12)
C72B C18B C19B C68B -5(2)
C17B C18B C19B C68B 150.9(14)
C8B C9B C20B C16B 2.9(19)
C10B C9B C20B C16B 145.8(14)
C8B C9B C20B C19B -131.3(17)
C10B C9B C20B C19B 12(2)
C11B C16B C20B C9B -0.1(17)
C17B C16B C20B C9B -140.7(12)
C11B C16B C20B C19B 140.3(14)
C17B C16B C20B C19B -0.2(12)
C18B C19B C20B C9B 137.8(14)
C68B C19B C20B C9B -10(2)
C18B C19B C20B C16B 0.5(14)
C68B C19B C20B C16B -147.4(16)
C25B C21B C22B C23B -0.9(11)
C26B C21B C22B C23B 146(2)
C25B C21B C22B C74B -152.9(16)
C26B C21B C22B C74B -6(2)
C21B C22B C23B C24B -1.2(9)
C74B C22B C23B C24B 151.7(15)
C21B C22B C23B C73B -151.1(15)
C74B C22B C23B C73B 2(2)
C22B C23B C24B C69B -146.4(14)
C73B C23B C24B C69B 3(2)
C22B C23B C24B C25B 2.6(14)
C73B C23B C24B C25B 151.7(15)
C22B C21B C25B C70B 145.1(18)
C26B C21B C25B C70B -2(3)
C22B C21B C25B C24B 2.4(15)
C26B C21B C25B C24B -145(2)
C23B C24B C25B C70B -141(2)
C69B C24B C25B C70B 5(3)
C23B C24B C25B C21B -3.2(17)
C69B C24B C25B C21B 143.2(16)
C25B C21B C26B C30B 3(3)
C22B C21B C26B C30B -139.4(18)
C25B C21B C26B C27B 145.7(18)
C22B C21B C26B C27B 4(3)
C21B C26B C27B C75B 1(2)
C30B C26B C27B C75B 147.4(19)
C21B C26B C27B C28B -146(2)
C30B C26B C27B C28B -0.2(7)
C75B C27B C28B C76B 2(3)
C26B C27B C28B C76B 146(2)
C75B C27B C28B C29B -144(2)
C26B C27B C28B C29B 0.2(6)
C76B C28B C29B C72B -2(3)
C27B C28B C29B C72B 145(2)
C76B C28B C29B C30B -147(2)
C27B C28B C29B C30B -0.1(9)
C21B C26B C30B C71B -1(3)
C27B C26B C30B C71B -146(3)
C21B C26B C30B C29B 146(2)
C27B C26B C30B C29B 0.1(11)
C72B C29B C30B C71B 1(3)
C28B C29B C30B C71B 148(3)
C72B C29B C30B C26B -147(2)
C28B C29B C30B C26B 0.0(12)
C35B C31B C32B C33B 1.2(9)
C36B C31B C32B C33B 139.6(19)
C35B C31B C32B C79B -146.4(19)
C36B C31B C32B C79B -8(2)
C31B C32B C33B C34B 1.6(8)
C79B C32B C33B C34B 149.6(16)
C31B C32B C33B C78B -155.8(16)
C79B C32B C33B C78B -8(2)
C32B C33B C34B C73B -157.1(13)
C78B C33B C34B C73B 0.6(19)
C32B C33B C34B C35B -4.2(14)
C78B C33B C34B C35B 153.6(15)
C73B C34B C35B C31B 154.8(14)
C33B C34B C35B C31B 4.8(16)
C73B C34B C35B C74B 8(2)
C33B C34B C35B C74B -142.0(14)
C36B C31B C35B C34B -144.5(16)
C32B C31B C35B C34B -3.7(14)
C36B C31B C35B C74B -2(2)
C32B C31B C35B C74B 138.6(16)
C35B C31B C36B C37B 144.9(13)
C32B C31B C36B C37B 9(2)
C35B C31B C36B C40B -3(2)
C32B C31B C36B C40B -139.0(14)
C31B C36B C37B C77B -7(2)
C40B C36B C37B C77B 143.2(16)
C31B C36B C37B C38B -149.7(17)
C40B C36B C37B C38B 0.5(7)
C77B C37B C38B C80B -1(2)
C36B C37B C38B C80B 143.4(19)
C77B C37B C38B C39B -143.7(14)
C36B C37B C38B C39B 0.4(7)
C80B C38B C39B C76B 0(2)
C37B C38B C39B C76B 147(2)
C80B C38B C39B C40B -147.9(18)
C37B C38B C39B C40B -1.2(11)
C31B C36B C40B C75B 7(2)
C37B C36B C40B C75B -141.8(16)
C31B C36B C40B C39B 147.9(16)
C37B C36B C40B C39B -1.3(12)
C76B C39B C40B C75B 0(2)
C38B C39B C40B C75B 145.4(14)
C76B C39B C40B C36B -144(2)
C38B C39B C40B C36B 1.5(13)
C46B C41B C42B C43B 124(3)
C45B C41B C42B C43B -16(3)
C46B C41B C42B C3 -65(4)
C45B C41B C42B C3 155(2)
C46B C41B C42B C3B -3(4)
C45B C41B C42B C3B -143(3)
C3B C3 C42B C43B -98(3)
C47A C3 C42B C43B -88(3)
C4 C3 C42B C43B 22(3)
C4A C3 C42B C43B -170(18)
C2 C3 C42B C43B 158(2)
C3B C3 C42B C41B 92(3)
C47A C3 C42B C41B 102(3)
C4 C3 C42B C41B -148(2)
C4A C3 C42B C41B 20(14)
C2 C3 C42B C41B -12(3)
C47A C3 C42B C3B 9.5(18)
C4 C3 C42B C3B 119.9(13)
C4A C3 C42B C3B -72(15)
C2 C3 C42B C3B -104.5(14)
C3 C3B C42B C43B 118(3)
C4B C3B C42B C43B -119(3)
C2B C3B C42B C43B 4(4)
C3 C3B C42B C41B -117(2)
C4B C3B C42B C41B 5(4)
C2B C3B C42B C41B 129(3)
C4B C3B C42B C3 122(3)
C2B C3B C42B C3 -115(2)
C41B C42B C43B C61B -131(3)
C3 C42B C43B C61B 59(4)
C3B C42B C43B C61B -7(5)
C41B C42B C43B C44B 19(3)
C3 C42B C43B C44B -152(2)
C3B C42B C43B C44B 143(3)
C61B C43B C44B C45B 141(2)
C42B C43B C44B C45B -15(2)
C61B C43B C44B C78B -7(3)
C42B C43B C44B C78B -164(2)
C46B C41B C45B C44B -138(2)
C42B C41B C45B C44B 6(3)
C46B C41B C45B C79B 14(3)
C42B C41B C45B C79B 157(2)
C43B C44B C45B C41B 6(2)
C78B C44B C45B C41B 155.4(19)
C43B C44B C45B C79B -145.5(19)
C78B C44B C45B C79B 4(3)
C45B C41B C46B C47B -12(3)
C42B C41B C46B C47B -147(2)
C45B C41B C46B C50B 134.8(19)
C42B C41B C46B C50B 0(3)
C41B C46B C47B C77B 3(2)
C50B C46B C47B C77B -148.0(18)
C41B C46B C47B C48B 151(2)
C50B C46B C47B C48B -0.2(7)
C77B C47B C48B C80B -2(3)
C46B C47B C48B C80B -148.3(19)
C77B C47B C48B C49B 145.9(17)
C46B C47B C48B C49B -0.6(6)
C80B C48B C49B C66B 11(2)
C47B C48B C49B C66B -142.1(18)
C80B C48B C49B C50B 154.7(17)
C47B C48B C49B C50B 1.2(11)
C5B C4B C50B C49B 6(3)
C3B C4B C50B C49B 146(2)
C5B C4B C50B C46B -138(2)
C3B C4B C50B C46B 2(3)
C66B C49B C50B C4B -1(3)
C48B C49B C50B C4B -148(2)
C66B C49B C50B C46B 145.6(16)
C48B C49B C50B C46B -1.3(13)
C41B C46B C50B C4B 1(3)
C47B C46B C50B C4B 151(2)
C41B C46B C50B C49B -150(2)
C47B C46B C50B C49B 1.0(11)
C55B C51B C52B C53B -0.4(9)
C61B C51B C52B C53B 145.3(19)
C55B C51B C52B C64B -145(2)
C61B C51B C52B C64B 1(2)
C64B C52B C53B C54B 141(2)
C51B C52B C53B C54B -0.2(10)
C64B C52B C53B C69B -8(3)
C51B C52B C53B C69B -148.9(18)
C52B C53B C54B C55B 0.7(14)
C69B C53B C54B C55B 151.6(14)
C52B C53B C54B C73B -144.6(12)
C69B C53B C54B C73B 6.3(19)
C52B C51B C55B C78B 147.4(15)
C61B C51B C55B C78B 0(2)
C52B C51B C55B C54B 0.8(13)
C61B C51B C55B C54B -146.1(18)
C53B C54B C55B C51B -0.9(16)
C73B C54B C55B C51B 145.7(13)
C53B C54B C55B C78B -148.0(16)
C73B C54B C55B C78B -1.4(19)
C60B C56B C57B C68B 144.6(19)
C66B C56B C57B C68B 0(2)
C60B C56B C57B C58B 0.6(8)
C66B C56B C57B C58B -144.2(16)
C56B C57B C58B C59B 0.5(8)
C68B C57B C58B C59B -142(2)
C56B C57B C58B C72B 141.3(16)
C68B C57B C58B C72B -1(2)
C57B C58B C59B C60B -1.5(12)
C72B C58B C59B C60B -144.2(15)
C57B C58B C59B C76B 147(2)
C72B C58B C59B C76B 4(2)
C57B C56B C60B C59B -1.5(13)
C66B C56B C60B C59B 142.9(15)
C57B C56B C60B C80B -145(2)
C66B C56B C60B C80B -1(2)
C58B C59B C60B C56B 1.8(14)
C76B C59B C60B C56B -147(2)
C58B C59B C60B C80B 148.7(18)
C76B C59B C60B C80B 0(2)
C44B C43B C61B C62B -145(2)
C42B C43B C61B C62B 1(4)
C44B C43B C61B C51B 12(3)
C42B C43B C61B C51B 158(3)
C55B C51B C61B C43B -9(3)
C52B C51B C61B C43B -149(2)
C55B C51B C61B C62B 147(2)
C52B C51B C61B C62B 6(3)
C43B C61B C62B C63B 151(3)
C51B C61B C62B C63B -6(4)
C43B C61B C62B C2B 7(4)
C51B C61B C62B C2B -149(3)
C1B C2B C62B C63B -1(5)
C3B C2B C62B C63B -149(3)
C1B C2B C62B C61B 138(3)
C3B C2B C62B C61B -10(5)
C6B C7B C63B C62B 22(3)
C8B C7B C63B C62B 159(2)
C6B C7B C63B C64B -133(2)
C8B C7B C63B C64B 4(2)
C61B C62B C63B C7B -154(3)
C2B C62B C63B C7B -12(4)
C61B C62B C63B C64B -1(5)
C2B C62B C63B C64B 141(3)
C53B C52B C64B C14B 19(3)
C51B C52B C64B C14B 156.6(17)
C53B C52B C64B C63B -144.8(18)
C51B C52B C64B C63B -7(3)
C13B C14B C64B C52B -22(3)
C15B C14B C64B C52B -167.1(19)
C13B C14B C64B C63B 141(2)
C15B C14B C64B C63B -4(2)
C7B C63B C64B C52B 159(3)
C62B C63B C64B C52B 8(4)
C7B C63B C64B C14B -3(3)
C62B C63B C64B C14B -154(4)
C1B C5B C65B C66B -143(2)
C4B C5B C65B C66B 2(3)
C1B C5B C65B C67B 10(3)
C4B C5B C65B C67B 154(2)
C50B C49B C66B C56B -156.3(14)
C48B C49B C66B C56B -16(2)
C50B C49B C66B C65B -5(2)
C48B C49B C66B C65B 136.1(17)
C60B C56B C66B C49B 10(2)
C57B C56B C66B C49B 151.7(15)
C60B C56B C66B C65B -141.7(18)
C57B C56B C66B C65B 0(2)
C5B C65B C66B C49B 4(3)
C67B C65B C66B C49B -138(2)
C5B C65B C66B C56B 153.3(19)
C67B C65B C66B C56B 11(3)
C6B C10B C67B C65B 3(3)
C9B C10B C67B C65B -135(3)
C6B C10B C67B C68B 146.1(17)
C9B C10B C67B C68B 9(3)
C5B C65B C67B C10B -12(3)
C66B C65B C67B C10B 134(3)
C5B C65B C67B C68B -161.4(16)
C66B C65B C67B C68B -15(3)
C56B C57B C68B C19B -142.8(14)
C58B C57B C68B C19B -4(2)
C56B C57B C68B C67B -9(3)
C58B C57B C68B C67B 129(2)
C18B C19B C68B C57B 8(2)
C20B C19B C68B C57B 152.4(18)
C18B C19B C68B C67B -139.6(15)
C20B C19B C68B C67B 5.3(19)
C10B C67B C68B C57B -142(2)
C65B C67B C68B C57B 14(3)
C10B C67B C68B C19B -4.1(18)
C65B C67B C68B C19B 152.7(16)
C54B C53B C69B C24B -2(2)
C52B C53B C69B C24B 145.2(17)
C54B C53B C69B C13B -149.7(15)
C52B C53B C69B C13B -2(2)
C23B C24B C69B C53B -2(2)
C25B C24B C69B C53B -145(2)
C23B C24B C69B C13B 145.3(16)
C25B C24B C69B C13B 3(2)
C14B C13B C69B C53B -1(2)
C12B C13B C69B C53B 154.2(15)
C14B C13B C69B C24B -153.2(15)
C12B C13B C69B C24B 2(2)
C21B C25B C70B C71B -1(3)
C24B C25B C70B C71B 134(2)
C21B C25B C70B C12B -149.1(15)
C24B C25B C70B C12B -14(3)
C13B C12B C70B C25B 17(2)
C11B C12B C70B C25B 158.3(17)
C13B C12B C70B C71B -137.7(16)
C11B C12B C70B C71B 3(2)
C26B C30B C71B C17B 145.4(19)
C29B C30B C71B C17B 2(3)
C26B C30B C71B C70B -2(3)
C29B C30B C71B C70B -144.8(17)
C18B C17B C71B C30B -7(3)
C16B C17B C71B C30B -151(2)
C18B C17B C71B C70B 136.0(17)
C16B C17B C71B C70B -8(2)
C25B C70B C71B C30B 3(3)
C12B C70B C71B C30B 150(2)
C25B C70B C71B C17B -145(2)
C12B C70B C71B C17B 3(2)
C19B C18B C72B C29B 147.7(19)
C17B C18B C72B C29B -5(2)
C19B C18B C72B C58B -1(3)
C17B C18B C72B C58B -154.5(13)
C30B C29B C72B C18B 0(3)
C28B C29B C72B C18B -140.9(19)
C30B C29B C72B C58B 149.3(16)
C28B C29B C72B C58B 8(3)
C59B C58B C72B C18B 141.4(17)
C57B C58B C72B C18B 5(2)
C59B C58B C72B C29B -9(2)
C57B C58B C72B C29B -145.8(18)
C35B C34B C73B C23B -5(2)
C33B C34B C73B C23B 143.4(12)
C35B C34B C73B C54B -147.1(14)
C33B C34B C73B C54B 1.7(17)
C24B C23B C73B C34B -144.9(15)
C22B C23B C73B C34B 0.0(19)
C24B C23B C73B C54B 0.7(17)
C22B C23B C73B C54B 145.6(13)
C53B C54B C73B C34B 139.1(14)
C55B C54B C73B C34B -1.6(17)
C53B C54B C73B C23B -5.6(15)
C55B C54B C73B C23B -146.3(12)
C21B C22B C74B C75B 3(2)
C23B C22B C74B C75B -147.6(17)
C21B C22B C74B C35B 151.2(15)
C23B C22B C74B C35B 1(2)
C34B C35B C74B C22B -6(2)
C31B C35B C74B C22B -144.0(17)
C34B C35B C74B C75B 142.4(18)
C31B C35B C74B C75B 4(3)
C26B C27B C75B C74B -4(3)
C28B C27B C75B C74B 137(2)
C26B C27B C75B C40B -149.8(16)
C28B C27B C75B C40B -9(3)
C22B C74B C75B C27B 3(3)
C35B C74B C75B C27B -146.0(18)
C22B C74B C75B C40B 148.5(15)
C35B C74B C75B C40B 0(2)
C36B C40B C75B C27B 143.9(17)
C39B C40B C75B C27B 7(2)
C36B C40B C75B C74B -5(2)
C39B C40B C75B C74B -141.8(16)
C27B C28B C76B C39B 6(3)
C29B C28B C76B C39B 146.7(18)
C27B C28B C76B C59B -145(2)
C29B C28B C76B C59B -4(3)
C40B C39B C76B C28B -6(3)
C38B C39B C76B C28B -148.4(17)
C40B C39B C76B C59B 143(2)
C38B C39B C76B C59B 1(3)
C60B C59B C76B C28B 146(2)
C58B C59B C76B C28B 2(3)
C60B C59B C76B C39B -1(3)
C58B C59B C76B C39B -146(2)
C46B C47B C77B C79B 5(2)
C48B C47B C77B C79B -139.2(18)
C46B C47B C77B C37B 154.9(13)
C48B C47B C77B C37B 11(2)
C36B C37B C77B C47B -147.5(14)
C38B C37B C77B C47B -9.1(19)
C36B C37B C77B C79B 3(2)
C38B C37B C77B C79B 141.9(17)
C51B C55B C78B C44B 4(2)
C54B C55B C78B C44B 147.5(16)
C51B C55B C78B C33B -139.7(16)
C54B C55B C78B C33B 4(2)
C43B C44B C78B C55B -1(3)
C45B C44B C78B C55B -147.0(18)
C43B C44B C78B C33B 144.3(18)
C45B C44B C78B C33B -2(2)
C32B C33B C78B C55B 149.6(16)
C34B C33B C78B C55B -4(2)
C32B C33B C78B C44B 4(2)
C34B C33B C78B C44B -149.2(16)
C47B C77B C79B C32B 146.0(18)
C37B C77B C79B C32B -2(3)
C47B C77B C79B C45B -3(3)
C37B C77B C79B C45B -151.2(17)
C33B C32B C79B C77B -140.0(17)
C31B C32B C79B C77B 4(3)
C33B C32B C79B C45B 9(2)
C31B C32B C79B C45B 153.1(16)
C41B C45B C79B C77B -6(3)
C44B C45B C79B C77B 142(2)
C41B C45B C79B C32B -156(2)
C44B C45B C79B C32B -7(3)
C47B C48B C80B C38B -8(3)
C49B C48B C80B C38B -152.5(14)
C47B C48B C80B C60B 144.2(19)
C49B C48B C80B C60B 0(3)
C37B C38B C80B C48B 9(2)
C39B C38B C80B C48B 148.7(15)
C37B C38B C80B C60B -141.5(19)
C39B C38B C80B C60B -2(3)
C56B C60B C80B C48B -5(3)
C59B C60B C80B C48B -145.7(18)
C56B C60B C80B C38B 143(2)
C59B C60B C80B C38B 2(3)
C6Y C1Y C2Y C3Y 0.0
Cl1Y C1Y C2Y C3Y 171.3(11)
C6Y C1Y C2Y Cl2Y -177.7(10)
Cl1Y C1Y C2Y Cl2Y -6.4(15)
C1Y C2Y C3Y C4Y 0.0
Cl2Y C2Y C3Y C4Y 177.8(10)
C2Y C3Y C4Y C5Y 0.0
C3Y C4Y C5Y C6Y 0.0
C4Y C5Y C6Y C1Y 0.0
C2Y C1Y C6Y C5Y 0.0
Cl1Y C1Y C6Y C5Y -171.5(11)
C6Z C1Z C2Z C3Z 0.0
Cl1Z C1Z C2Z C3Z -177.4(5)
C6Z C1Z C2Z Cl2Z -176.1(6)
Cl1Z C1Z C2Z Cl2Z 6.5(6)
C1Z C2Z C3Z C4Z 0.0
Cl2Z C2Z C3Z C4Z 176.5(6)
C2Z C3Z C4Z C5Z 0.0
C3Z C4Z C5Z C6Z 0.0
C4Z C5Z C6Z C1Z 0.0
C2Z C1Z C6Z C5Z 0.0
Cl1Z C1Z C6Z C5Z 177.1(6)
